data_1517079
loop_
_publ_author_name
'Jones, Richard A.'
'Gnanam, Annie J.'
'Arambula, Jonathan'
'Jones, Jessica N.'
'Swaminathan, Jagannath'
'yang, xiao ping'
'Schipper, Desmond'
'Hall, Justin Walker'
'DePue, Lauren J.'
'Marcotte, Edward'
'Sessler, Jonathan'
'Ehrlich, Lauren I.'
'Brown, Katherine A.'
'Dieye, Yahkya'
'Vadivelu, Jamuna'
'Chandler, Don J.'

_publ_section_title
;
 FD175: Lanthanide Nano-drums: A New Class of Molecular Nanoparticles for
 Potential Biomedical Applications
;
_journal_name_full 'Faraday Discussions'
_journal_paper_doi 10.1039/C4FD00117F
_journal_year 2014
_chemical_formula_sum 'C268.5 H369.5 Cd18 Cl10 Lu6 N18 O101.5'
_chemical_formula_weight 8900.84
_chemical_name_systematic
; 
 ? 
;
_space_group_IT_number 15
_symmetry_cell_setting monoclinic
_symmetry_space_group_name_Hall '-C 2yc'
_symmetry_space_group_name_H-M 'C 1 2/c 1'
_atom_sites_solution_hydrogens geom
_atom_sites_solution_primary direct
_atom_sites_solution_secondary difmap
_audit_creation_method SHELXL-97
_cell_angle_alpha 90.00
_cell_angle_beta 112.91(3)
_cell_angle_gamma 90.00
_cell_formula_units_Z 4
_cell_length_a 41.871(8)
_cell_length_b 22.803(5)
_cell_length_c 47.322(10)
_cell_measurement_reflns_used 42007
_cell_measurement_temperature 223(2)
_cell_measurement_theta_max 27.28
_cell_measurement_theta_min 1.04
_cell_volume 41618(18)
_computing_cell_refinement 'Collect software, Nonius B.V. 1998'
_computing_data_collection 'Collect software, Nonius B.V. 1998'
_computing_data_reduction
;
DENZO and Scalepack (Otwinoski and Minor, 1997)
;
_computing_molecular_graphics 'XP SHELXTL/PC, Siemens Analytical'
_computing_structure_refinement 'XL SHELXTL/PC, Siemens Analytical'
_computing_structure_solution
;

SIR97 - Altomare A., Burla M.C., Camalli M., Cascarano G.L., Giacovazzo C., 
Guagliardi A., Moliterni A.G.G., Polidori G.,Spagna R.
;
_diffrn_ambient_temperature 223(1)
_diffrn_detector_area_resol_mean 13.6612
_diffrn_measured_fraction_theta_full 0.980
_diffrn_measured_fraction_theta_max 0.980
_diffrn_measurement_device_type 'Mercury2 (2x2 bin mode)'
_diffrn_measurement_method dtprofit.ref
_diffrn_radiation_monochromator 'Graphite Monochromator'
_diffrn_radiation_source 'Sealed tube'
_diffrn_radiation_type MoK\a
_diffrn_radiation_wavelength 0.710747
_diffrn_reflns_av_R_equivalents 0.0514
_diffrn_reflns_av_sigmaI/netI 0.0677
_diffrn_reflns_limit_h_max 49
_diffrn_reflns_limit_h_min -49
_diffrn_reflns_limit_k_max 27
_diffrn_reflns_limit_k_min -27
_diffrn_reflns_limit_l_max 47
_diffrn_reflns_limit_l_min -56
_diffrn_reflns_number 99822
_diffrn_reflns_theta_full 25.00
_diffrn_reflns_theta_max 25.00
_diffrn_reflns_theta_min 1.53
_exptl_absorpt_coefficient_mu 2.435
_exptl_absorpt_correction_T_max 1.0000
_exptl_absorpt_correction_T_min 0.7000
_exptl_absorpt_correction_type multi-scan
_exptl_absorpt_process_details 'DENZO and Scalepack (Otwinoski and Minor, 1997)'
_exptl_crystal_colour Yellow
_exptl_crystal_density_diffrn 1.421
_exptl_crystal_density_method 'not measured'
_exptl_crystal_description Block
_exptl_crystal_F_000 17514
_exptl_crystal_size_max 0.20
_exptl_crystal_size_mid 0.10
_exptl_crystal_size_min 0.08
_refine_diff_density_max 2.663
_refine_diff_density_min -1.787
_refine_diff_density_rms 0.175
_refine_ls_extinction_method none
_refine_ls_goodness_of_fit_ref 1.103
_refine_ls_hydrogen_treatment constr
_refine_ls_matrix_type fullcycle
_refine_ls_number_parameters 2099
_refine_ls_number_reflns 35936
_refine_ls_number_restraints 1415
_refine_ls_restrained_S_all 1.099
_refine_ls_R_factor_all 0.0840
_refine_ls_R_factor_gt 0.0722
_refine_ls_shift/su_max 0.008
_refine_ls_shift/su_mean 0.002
_refine_ls_structure_factor_coef Fsqd
_refine_ls_weighting_details 'calc w=1/[\s^2^(Fo^2^)+(0.0779P)^2^+678.7199P] where P=(Fo^2^+2Fc^2^)/3'
_refine_ls_weighting_scheme calc
_refine_ls_wR_factor_gt 0.1791
_refine_ls_wR_factor_ref 0.1889
_reflns_number_gt 30649
_reflns_number_total 35936
_reflns_threshold_expression >2sigma(I)
_cod_data_source_file c4fd00117f4.cif
_cod_data_source_block complex-3
_cod_depositor_comments
;
The following automatic conversions were performed:

'_symmetry_cell_setting' value 'Monoclinic' changed to 'monoclinic'
according to
/usr/data/users/saulius/crontab/automatic-downloads/rss-feeds/RSC/lib/dictionaries/cif_core.dic
dictionary named 'cif_core.dic' version 2.4.2 from
2011-04-26.

'_exptl_absorpt_correction_type' value 'Multi-scan'
changed to 'multi-scan' according to
/usr/data/users/saulius/crontab/automatic-downloads/rss-feeds/RSC/lib/dictionaries/cif_core.dic
dictionary named 'cif_core.dic' version 2.4.2 from 2011-04-26.

Automatic conversion script
Id: cif_fix_values 2281 2013-09-26 08:29:07Z andrius 
;
_cod_original_cell_volume 41618(16)
_cod_original_sg_symbol_Hall -C2yc
_cod_original_sg_symbol_H-M C2/c
_cod_original_formula_sum 'C268.50 H369.50 Cd18 Cl10 Lu6 N18 O101.50'
_cod_database_code 1517079

loop_
_symmetry_equiv_pos_as_xyz
'x, y, z'
'-x, y, -z+1/2'
'x+1/2, y+1/2, z'
'-x+1/2, y+1/2, -z+1/2'
'-x, -y, -z'
'x, -y, z-1/2'
'-x+1/2, -y+1/2, -z'
'x+1/2, -y+1/2, z-1/2'

loop_
_atom_site_label
_atom_site_type_symbol
_atom_site_fract_x
_atom_site_fract_y
_atom_site_fract_z
_atom_site_U_iso_or_equiv
_atom_site_adp_type
_atom_site_occupancy
_atom_site_symmetry_multiplicity
_atom_site_calc_flag
_atom_site_refinement_flags
_atom_site_disorder_assembly
_atom_site_disorder_group
Lu1 Lu 0.352914(10) 0.880347(17) 0.230335(10) 0.03279(10) Uani 1 1 d U . .
Lu2 Lu 0.385185(10) 0.478867(19) 0.261845(9) 0.03508(11) Uani 1 1 d U . .
Lu3 Lu 0.531755(12) 0.737470(19) 0.415181(9) 0.03889(11) Uani 1 1 d U . .
Cd1 Cd 0.239469(18) 0.69107(3) 0.197239(17) 0.03759(17) Uani 1 1 d U . .
Cd2 Cd 0.339705(18) 0.60226(3) 0.210117(16) 0.03466(16) Uani 1 1 d U . .
Cd3 Cd 0.447351(19) 0.41880(3) 0.333070(16) 0.03847(17) Uani 1 1 d U . .
Cd4 Cd 0.43592(2) 0.45271(4) 0.402070(16) 0.04481(19) Uani 1 1 d U . .
Cd5 Cd 0.504758(18) 0.58729(3) 0.384472(15) 0.03704(17) Uani 1 1 d U . .
Cd6 Cd 0.515784(19) 0.89404(3) 0.406183(17) 0.03845(17) Uani 1 1 d U . .
Cd7 Cd 0.43293(2) 0.94314(4) 0.400308(18) 0.0502(2) Uani 1 1 d U . .
Cd8 Cd 0.429256(18) 0.89834(3) 0.304192(16) 0.03605(16) Uani 1 1 d U . .
Cd9 Cd 0.289724(17) 0.78955(3) 0.172686(16) 0.03499(16) Uani 1 1 d U . .
Cl1 Cl 0.38122(12) 0.5934(2) 0.26766(10) 0.0845(15) Uani 1 1 d U . .
Cl2 Cl 0.39302(11) 0.80747(18) 0.28147(11) 0.0749(13) Uani 1 1 d U . .
Cl3 Cl 0.43072(9) 0.96192(17) 0.45091(7) 0.0724(10) Uani 1 1 d U . .
Cl4 Cl 0.38657(8) 0.39323(14) 0.40007(6) 0.0591(8) Uani 1 1 d U . .
Cl5 Cl 0.18624(7) 0.74090(11) 0.19384(7) 0.0484(6) Uani 1 1 d U . .
N1 N 0.3760(2) 0.4055(4) 0.22002(19) 0.041(2) Uani 1 1 d U . .
N2 N 0.5451(2) 0.5216(3) 0.41397(17) 0.0341(17) Uani 1 1 d U . .
N3 N 0.2810(3) 0.7930(4) 0.1226(2) 0.049(2) Uani 1 1 d U . .
N4 N 0.5561(2) 0.9601(4) 0.4064(2) 0.056(2) Uani 1 1 d U . .
N5 N 0.4445(2) 0.9953(3) 0.31112(19) 0.0366(18) Uani 1 1 d U . .
N6 N 0.35667(19) 0.9763(3) 0.20687(19) 0.0343(18) Uani 1 1 d U . .
N7 N 0.3041(2) 0.5668(3) 0.16347(17) 0.0349(18) Uani 1 1 d U . .
N8 N 0.5942(2) 0.7225(4) 0.44762(18) 0.0371(18) Uani 1 1 d U . .
N9 N 0.4889(3) 0.3535(5) 0.3342(2) 0.055(2) Uani 1 1 d U . .
O1 O 0.41520(19) 0.3256(3) 0.33195(16) 0.0457(17) Uani 1 1 d U . .
O2 O 0.40671(17) 0.3937(3) 0.28501(15) 0.0395(16) Uani 1 1 d U . .
O3 O 0.53291(17) 0.6426(3) 0.42845(14) 0.0376(15) Uani 1 1 d U . .
O4 O 0.5376(2) 0.7169(3) 0.47036(16) 0.0482(18) Uani 1 1 d U . .
O5 O 0.21428(17) 0.6237(3) 0.15484(17) 0.0438(17) Uani 1 1 d U . .
O6 O 0.24948(17) 0.7186(3) 0.15576(14) 0.0359(15) Uani 1 1 d U . .
O7 O 0.48293(17) 0.9742(3) 0.39834(16) 0.0433(17) Uani 1 1 d U . .
O8 O 0.4306(2) 1.0447(4) 0.3883(2) 0.073(3) Uani 1 1 d U . .
O9 O 0.31292(16) 0.9501(3) 0.24326(16) 0.0384(15) Uani 1 1 d U . .
O10 O 0.37886(16) 0.9401(3) 0.27034(14) 0.0338(14) Uani 1 1 d U . .
O11 O 0.30691(16) 0.8865(3) 0.18546(15) 0.0363(15) Uani 1 1 d U . .
O12 O 0.24042(17) 0.8600(3) 0.15816(16) 0.0431(17) Uani 1 1 d U . .
O13 O 0.33189(17) 0.4204(3) 0.25717(16) 0.0442(17) Uani 1 1 d U . .
O14 O 0.33536(16) 0.5063(3) 0.22341(14) 0.0343(14) Uani 1 1 d U . .
O15 O 0.55240(17) 0.8234(3) 0.43730(15) 0.0399(16) Uani 1 1 d U . .
O16 O 0.53643(18) 0.9173(3) 0.46202(16) 0.0478(18) Uani 1 1 d U . .
O17 O 0.4877(2) 0.4131(4) 0.44282(17) 0.059(2) Uani 1 1 d U . .
O18 O 0.47015(19) 0.4026(3) 0.38398(15) 0.0460(17) Uani 1 1 d U . .
O19 O 0.41359(16) 0.5129(3) 0.23467(15) 0.0361(15) Uani 1 1 d U . .
O20 O 0.38971(16) 0.5863(3) 0.20173(14) 0.0345(14) Uani 1 1 d U . .
O21 O 0.2839(2) 0.6154(4) 0.2161(2) 0.065(2) Uani 1 1 d U . .
O22 O 0.24933(18) 0.6344(3) 0.23919(17) 0.0483(18) Uani 1 1 d U . .
O23 O 0.33634(17) 0.7001(3) 0.19146(17) 0.0459(17) Uani 1 1 d U . .
O24 O 0.34741(16) 0.7920(3) 0.20329(15) 0.0363(15) Uani 1 1 d U . .
O25 O 0.27883(17) 0.7661(3) 0.21459(15) 0.0384(15) Uani 1 1 d U . .
O26 O 0.31500(18) 0.8311(3) 0.24569(15) 0.0416(16) Uani 1 1 d U . .
O27 O 0.40343(16) 0.8769(3) 0.22565(15) 0.0351(14) Uani 1 1 d U . .
O28 O 0.45259(17) 0.8827(3) 0.26746(15) 0.0384(15) Uani 1 1 d U . .
O29 O 0.3770(2) 0.9226(4) 0.37319(18) 0.064(2) Uani 1 1 d U . .
O30 O 0.4074(2) 0.9173(4) 0.34457(18) 0.063(2) Uani 1 1 d U . .
O31 O 0.48087(17) 0.8740(3) 0.34485(15) 0.0405(16) Uani 1 1 d U . .
O32 O 0.5141(2) 0.8124(3) 0.37782(15) 0.0460(18) Uani 1 1 d U . .
O33 O 0.46645(18) 0.8612(3) 0.41063(16) 0.0457(17) Uani 1 1 d U . .
O34 O 0.4837(2) 0.7694(3) 0.42319(17) 0.0501(18) Uani 1 1 d U . .
O35 O 0.55535(19) 0.7093(3) 0.38270(15) 0.0426(16) Uani 1 1 d U . .
O36 O 0.54028(17) 0.6219(3) 0.36089(14) 0.0358(15) Uani 1 1 d U . .
O37 O 0.4842(2) 0.6923(4) 0.37648(19) 0.061(2) Uani 1 1 d U . .
O38 O 0.4482(2) 0.6267(5) 0.3623(2) 0.085(3) Uani 1 1 d U . .
O39 O 0.4709(2) 0.5425(3) 0.41138(19) 0.055(2) Uani 1 1 d U . .
O40 O 0.4314(2) 0.5304(4) 0.43025(18) 0.055(2) Uani 1 1 d U . .
O41 O 0.41205(18) 0.4706(3) 0.34999(15) 0.0431(16) Uani 1 1 d U . .
O42 O 0.37233(18) 0.4926(3) 0.30431(14) 0.0412(16) Uani 1 1 d U . .
O43 O 0.48125(18) 0.5199(3) 0.34346(15) 0.0433(17) Uani 1 1 d U . .
O44 O 0.44071(17) 0.4952(3) 0.29967(14) 0.0380(15) Uani 1 1 d U . .
C1 C 0.4207(3) 0.2880(5) 0.3577(3) 0.056(3) Uani 1 1 d U . .
H1A H 0.4050 0.2553 0.3514 0.084 Uiso 1 1 calc R . .
H1B H 0.4166 0.3096 0.3734 0.084 Uiso 1 1 calc R . .
H1C H 0.4441 0.2738 0.3657 0.084 Uiso 1 1 calc R . .
C2 C 0.4044(3) 0.2985(5) 0.3039(3) 0.048(3) Uani 1 1 d U . .
C3 C 0.3986(4) 0.2398(6) 0.2985(3) 0.070(4) Uani 1 1 d U . .
H3A H 0.4028 0.2147 0.3150 0.084 Uiso 1 1 calc R . .
C4 C 0.3867(4) 0.2164(7) 0.2690(3) 0.081(4) Uani 1 1 d U . .
H4A H 0.3840 0.1761 0.2662 0.097 Uiso 1 1 calc R . .
C5 C 0.3792(4) 0.2518(6) 0.2449(3) 0.074(4) Uani 1 1 d U . .
H5A H 0.3698 0.2365 0.2251 0.088 Uiso 1 1 calc R . .
C6 C 0.3857(3) 0.3147(5) 0.2495(3) 0.051(3) Uani 1 1 d U . .
C7 C 0.3992(3) 0.3372(4) 0.2789(2) 0.043(2) Uani 1 1 d U . .
C8 C 0.3760(3) 0.3495(5) 0.2218(3) 0.048(3) Uani 1 1 d U . .
H8A H 0.3691 0.3290 0.2034 0.057 Uiso 1 1 calc R . .
C9 C 0.3667(3) 0.4279(5) 0.1882(2) 0.042(2) Uani 1 1 d U . .
H9A H 0.3613 0.4693 0.1876 0.063 Uiso 1 1 calc R . .
H9B H 0.3460 0.4077 0.1745 0.063 Uiso 1 1 calc R . .
C10 C 0.6047(3) 0.4191(5) 0.3230(2) 0.044(2) Uani 1 1 d U . .
H10A H 0.5830 0.4316 0.3071 0.066 Uiso 1 1 calc R . .
H10B H 0.6028 0.3777 0.3266 0.066 Uiso 1 1 calc R . .
C11 C 0.6104(3) 0.4524(5) 0.3518(2) 0.048(3) Uani 1 1 d U . .
H11A H 0.6113 0.4941 0.3480 0.058 Uiso 1 1 calc R . .
H11B H 0.6326 0.4412 0.3675 0.058 Uiso 1 1 calc R . .
C12 C 0.5816(3) 0.4406(5) 0.3634(3) 0.049(3) Uani 1 1 d U . .
H12A H 0.5595 0.4397 0.3460 0.059 Uiso 1 1 calc R . .
H12B H 0.5853 0.4023 0.3730 0.059 Uiso 1 1 calc R . .
C13 C 0.5799(3) 0.4861(5) 0.3861(2) 0.043(2) Uani 1 1 d U . .
H13A H 0.5748 0.5241 0.3762 0.052 Uiso 1 1 calc R . .
H13B H 0.6023 0.4886 0.4031 0.052 Uiso 1 1 calc R . .
C14 C 0.5524(3) 0.4707(4) 0.3982(2) 0.041(2) Uani 1 1 d U . .
H14A H 0.5313 0.4588 0.3813 0.050 Uiso 1 1 calc R . .
H14B H 0.5603 0.4380 0.4123 0.050 Uiso 1 1 calc R . .
C15 C 0.5596(3) 0.5199(5) 0.4433(2) 0.042(2) Uani 1 1 d U . .
H15A H 0.5713 0.4855 0.4518 0.051 Uiso 1 1 calc R . .
C16 C 0.5598(2) 0.5656(5) 0.4650(2) 0.037(2) Uani 1 1 d U . .
C17 C 0.5755(3) 0.5495(5) 0.4962(2) 0.046(3) Uani 1 1 d U . .
H17A H 0.5839 0.5115 0.5014 0.055 Uiso 1 1 calc R . .
C18 C 0.5785(3) 0.5893(5) 0.5193(3) 0.054(3) Uani 1 1 d U . .
H18A H 0.5890 0.5785 0.5399 0.064 Uiso 1 1 calc R . .
C19 C 0.5657(3) 0.6444(6) 0.5113(2) 0.051(3) Uani 1 1 d U . .
H19A H 0.5669 0.6709 0.5267 0.061 Uiso 1 1 calc R . .
C20 C 0.5508(3) 0.6618(5) 0.4810(2) 0.043(2) Uani 1 1 d U . .
C21 C 0.5470(3) 0.6220(4) 0.4568(2) 0.036(2) Uani 1 1 d U . .
C22 C 0.5306(3) 0.7547(5) 0.4918(3) 0.056(3) Uani 1 1 d U . .
H22A H 0.5356 0.7341 0.5107 0.084 Uiso 1 1 calc R . .
H22B H 0.5067 0.7662 0.4833 0.084 Uiso 1 1 calc R . .
H22C H 0.5450 0.7890 0.4956 0.084 Uiso 1 1 calc R . .
C23 C 0.1958(3) 0.5720(5) 0.1556(3) 0.057(3) Uani 1 1 d U . .
H23A H 0.2027 0.5406 0.1457 0.086 Uiso 1 1 calc R . .
H23B H 0.1713 0.5789 0.1452 0.086 Uiso 1 1 calc R . .
H23C H 0.2007 0.5614 0.1766 0.086 Uiso 1 1 calc R . .
C24 C 0.2163(2) 0.6387(5) 0.1271(2) 0.042(2) Uani 1 1 d U . .
C25 C 0.2018(3) 0.6083(5) 0.1007(3) 0.051(3) Uani 1 1 d U . .
H25A H 0.1891 0.5744 0.1001 0.061 Uiso 1 1 calc R . .
C26 C 0.2058(3) 0.6274(5) 0.0749(3) 0.055(3) Uani 1 1 d U . .
H26A H 0.1963 0.6060 0.0568 0.066 Uiso 1 1 calc R . .
C27 C 0.2236(3) 0.6781(5) 0.0756(3) 0.055(3) Uani 1 1 d U . .
H27A H 0.2253 0.6910 0.0575 0.066 Uiso 1 1 calc R . .
C28 C 0.2399(3) 0.7122(5) 0.1030(2) 0.044(2) Uani 1 1 d U . .
C29 C 0.2361(2) 0.6923(4) 0.1298(2) 0.035(2) Uani 1 1 d U . .
C30 C 0.2604(3) 0.7604(5) 0.1007(3) 0.051(3) Uani 1 1 d U . .
H30A H 0.2587 0.7695 0.0810 0.062 Uiso 1 1 calc R . .
C31 C 0.3016(4) 0.8368(6) 0.1144(3) 0.075(4) Uani 1 1 d U . .
H31A H 0.3012 0.8738 0.1243 0.090 Uiso 1 1 calc R . .
H31B H 0.2920 0.8429 0.0923 0.090 Uiso 1 1 calc R . .
C32 C 0.3384(5) 0.8146(7) 0.1247(4) 0.089(5) Uani 1 1 d U . .
H32A H 0.3400 0.7797 0.1136 0.107 Uiso 1 1 calc R A 1
H32B H 0.3486 0.8069 0.1466 0.107 Uiso 1 1 calc R A 1
C33 C 0.3554(6) 0.8703(11) 0.1157(6) 0.063(6) Uani 0.575(16) 1 d PU . 1
H33A H 0.3383 0.8880 0.0978 0.095 Uiso 0.575(16) 1 d PR . 1
H33B H 0.3633 0.8985 0.1320 0.095 Uiso 0.575(16) 1 d PR . 1
C34 C 0.6252(5) 0.8777(9) 0.3948(5) 0.049(5) Uani 0.575(16) 1 d PU . 1
H34A H 0.6403 0.9030 0.4106 0.074 Uiso 0.575(16) 1 d PR . 1
H34B H 0.6245 0.8397 0.4034 0.074 Uiso 0.575(16) 1 d PR . 1
C99 C 0.4899(7) 0.4106(12) 0.2538(6) 0.077(8) Uani 0.575(16) 1 d PU . 1
H99A H 0.4722 0.3838 0.2410 0.115 Uiso 0.575(16) 1 calc PR . 1
H99C H 0.4797 0.4496 0.2504 0.115 Uiso 0.575(16) 1 calc PR . 1
C99' C 0.4961(8) 0.3626(14) 0.2590(6) 0.059(8) Uani 0.425(16) 1 d PU . 2
H99D H 0.5012 0.3222 0.2658 0.089 Uiso 0.425(16) 1 calc PR . 2
H99E H 0.4711 0.3632 0.2479 0.089 Uiso 0.425(16) 1 calc PR . 2
C33' C 0.3759(6) 0.8497(10) 0.1349(5) 0.034(6) Uani 0.425(16) 1 d PU . 2
H33D H 0.3708 0.8912 0.1348 0.050 Uiso 0.425(16) 1 calc PR . 2
H33F H 0.3894 0.8392 0.1561 0.050 Uiso 0.425(16) 1 calc PR . 2
C34' C 0.6084(7) 0.8450(11) 0.3766(6) 0.047(7) Uani 0.425(16) 1 d PU . 2
H34D H 0.6223 0.8283 0.3965 0.070 Uiso 0.425(16) 1 calc PR . 2
H34F H 0.5911 0.8159 0.3657 0.070 Uiso 0.425(16) 1 calc PR . 2
C35 C 0.5871(5) 0.9032(8) 0.3829(4) 0.099(5) Uani 1 1 d U . .
H35A H 0.5822 0.9295 0.3657 0.119 Uiso 1 1 calc R . 1
H35B H 0.5697 0.8724 0.3776 0.119 Uiso 1 1 calc R . 1
C36 C 0.5898(3) 0.9343(7) 0.4108(4) 0.076(4) Uani 1 1 d U . .
H36A H 0.6071 0.9650 0.4152 0.091 Uiso 1 1 calc R . .
H36B H 0.5970 0.9074 0.4280 0.091 Uiso 1 1 calc R . .
C37 C 0.5521(3) 1.0171(5) 0.4048(3) 0.062(3) Uani 1 1 d U . .
H37A H 0.5720 1.0385 0.4074 0.074 Uiso 1 1 calc R . .
C38 C 0.5215(3) 1.0513(5) 0.3995(3) 0.057(3) Uani 1 1 d U . .
C39 C 0.5258(4) 1.1132(7) 0.3973(4) 0.087(5) Uani 1 1 d U . .
H39A H 0.5473 1.1285 0.3998 0.104 Uiso 1 1 calc R . .
C40 C 0.4974(5) 1.1508(8) 0.3915(4) 0.102(5) Uani 1 1 d U . .
H40A H 0.5002 1.1909 0.3896 0.122 Uiso 1 1 calc R . .
C41 C 0.4658(4) 1.1293(6) 0.3885(4) 0.081(4) Uani 1 1 d U . .
H41A H 0.4473 1.1547 0.3850 0.097 Uiso 1 1 calc R . .
C42 C 0.4615(3) 1.0709(5) 0.3906(3) 0.060(3) Uani 1 1 d U . .
C43 C 0.4894(3) 1.0296(5) 0.3969(2) 0.050(3) Uani 1 1 d U . .
C44 C 0.4051(5) 1.0822(8) 0.3925(5) 0.110(6) Uani 1 1 d U . .
H44A H 0.4030 1.1179 0.3812 0.164 Uiso 1 1 calc R . .
H44B H 0.4121 1.0910 0.4139 0.164 Uiso 1 1 calc R . .
H44C H 0.3831 1.0624 0.3853 0.164 Uiso 1 1 calc R . .
C45 C 0.2760(3) 0.9464(5) 0.2352(3) 0.048(3) Uani 1 1 d U . .
H45A H 0.2691 0.9756 0.2464 0.073 Uiso 1 1 calc R . .
H45B H 0.2703 0.9081 0.2404 0.073 Uiso 1 1 calc R . .
H45C H 0.2640 0.9530 0.2136 0.073 Uiso 1 1 calc R . .
C46 C 0.3297(2) 0.9980(4) 0.2611(2) 0.036(2) Uani 1 1 d U . .
C47 C 0.3133(3) 1.0476(5) 0.2645(2) 0.043(2) Uani 1 1 d U . .
H47A H 0.2894 1.0513 0.2545 0.052 Uiso 1 1 calc R . .
C48 C 0.3332(3) 1.0930(5) 0.2832(3) 0.048(3) Uani 1 1 d U . .
H48A H 0.3226 1.1272 0.2858 0.057 Uiso 1 1 calc R . .
C49 C 0.3680(3) 1.0866(4) 0.2973(2) 0.041(2) Uani 1 1 d U . .
H49A H 0.3807 1.1172 0.3095 0.049 Uiso 1 1 calc R . .
C50 C 0.3861(3) 1.0357(4) 0.2945(2) 0.039(2) Uani 1 1 d U . .
C51 C 0.3658(2) 0.9906(4) 0.2754(2) 0.036(2) Uani 1 1 d U . .
C52 C 0.4233(2) 1.0367(5) 0.3088(2) 0.040(2) Uani 1 1 d U . .
H52A H 0.4331 1.0722 0.3176 0.048 Uiso 1 1 calc R . .
C53 C 0.4818(2) 1.0089(5) 0.3241(2) 0.043(2) Uani 1 1 d U . .
H53A H 0.4939 0.9799 0.3396 0.051 Uiso 1 1 calc R . .
H53B H 0.4854 1.0469 0.3341 0.051 Uiso 1 1 calc R . .
C54 C 0.4972(2) 1.0095(4) 0.2998(2) 0.036(2) Uani 1 1 d U . .
H54A H 0.4898 0.9747 0.2871 0.043 Uiso 1 1 calc R . .
H54B H 0.4887 1.0435 0.2867 0.043 Uiso 1 1 calc R . .
C55 C 0.5364(2) 1.0113(5) 0.3143(2) 0.039(2) Uani 1 1 d U . .
H55A H 0.5447 0.9761 0.3265 0.047 Uiso 1 1 calc R . .
H55B H 0.5436 1.0447 0.3280 0.047 Uiso 1 1 calc R . .
C56 C 0.5535(2) 1.0156(4) 0.2912(2) 0.038(2) Uani 1 1 d U . .
H56A H 0.5507 1.0551 0.2831 0.046 Uiso 1 1 calc R . .
H56B H 0.5417 0.9892 0.2742 0.046 Uiso 1 1 calc R . .
C57 C 0.5920(2) 1.0004(4) 0.3051(2) 0.038(2) Uani 1 1 d U . .
H57B H 0.6036 1.0258 0.3225 0.058 Uiso 1 1 calc R . .
H57C H 0.5947 0.9603 0.3126 0.058 Uiso 1 1 calc R . .
C58 C 0.3906(2) 1.0068(4) 0.2177(2) 0.038(2) Uani 1 1 d U . .
H58A H 0.4056 0.9906 0.2373 0.057 Uiso 1 1 calc R . .
H58B H 0.3872 1.0480 0.2206 0.057 Uiso 1 1 calc R . .
C59 C 0.3315(3) 1.0081(5) 0.1899(3) 0.047(3) Uani 1 1 d U . .
H59A H 0.3365 1.0467 0.1869 0.056 Uiso 1 1 calc R . .
C60 C 0.2954(3) 0.9889(5) 0.1745(3) 0.046(3) Uani 1 1 d U . .
C61 C 0.2706(3) 1.0332(6) 0.1612(3) 0.069(4) Uani 1 1 d U . .
H61A H 0.2780 1.0719 0.1622 0.082 Uiso 1 1 calc R . .
C62 C 0.2354(3) 1.0206(6) 0.1466(3) 0.067(3) Uani 1 1 d U . .
H62A H 0.2192 1.0505 0.1386 0.081 Uiso 1 1 calc R . .
C63 C 0.2251(3) 0.9624(5) 0.1444(3) 0.057(3) Uani 1 1 d U . .
H63A H 0.2018 0.9531 0.1340 0.068 Uiso 1 1 calc R . .
C64 C 0.2486(2) 0.9180(5) 0.1574(2) 0.043(2) Uani 1 1 d U . .
C65 C 0.2846(3) 0.9309(4) 0.1730(2) 0.039(2) Uani 1 1 d U . .
C66 C 0.2047(3) 0.8441(5) 0.1431(3) 0.050(3) Uani 1 1 d U . .
H66A H 0.1904 0.8760 0.1444 0.075 Uiso 1 1 calc R . .
H66B H 0.2001 0.8101 0.1528 0.075 Uiso 1 1 calc R . .
H66C H 0.1997 0.8355 0.1219 0.075 Uiso 1 1 calc R . .
C67 C 0.3265(3) 0.3822(5) 0.2791(3) 0.050(3) Uani 1 1 d U . .
H67A H 0.3021 0.3766 0.2736 0.075 Uiso 1 1 calc R . .
H67B H 0.3365 0.3996 0.2992 0.075 Uiso 1 1 calc R . .
H67C H 0.3373 0.3451 0.2793 0.075 Uiso 1 1 calc R . .
C68 C 0.3049(2) 0.4236(4) 0.2284(2) 0.035(2) Uani 1 1 d U . .
C69 C 0.2774(3) 0.3859(5) 0.2179(3) 0.047(3) Uani 1 1 d U . .
H69A H 0.2756 0.3558 0.2305 0.057 Uiso 1 1 calc R . .
C70 C 0.2523(3) 0.3926(5) 0.1886(3) 0.050(3) Uani 1 1 d U . .
H70A H 0.2338 0.3665 0.1812 0.060 Uiso 1 1 calc R . .
C71 C 0.2551(3) 0.4383(5) 0.1705(2) 0.042(2) Uani 1 1 d U . .
H71A H 0.2382 0.4425 0.1508 0.051 Uiso 1 1 calc R . .
C72 C 0.2826(2) 0.4787(4) 0.1810(2) 0.036(2) Uani 1 1 d U . .
C73 C 0.3082(2) 0.4716(4) 0.2111(2) 0.034(2) Uani 1 1 d U . .
C74 C 0.2835(2) 0.5215(4) 0.1594(2) 0.034(2) Uani 1 1 d U . .
H74A H 0.2672 0.5165 0.1396 0.041 Uiso 1 1 calc R . .
C75 C 0.3004(2) 0.6027(4) 0.1369(2) 0.035(2) Uani 1 1 d U . .
H75A H 0.3003 0.6437 0.1423 0.043 Uiso 1 1 calc R . .
H75B H 0.2783 0.5942 0.1205 0.043 Uiso 1 1 calc R . .
C76 C 0.3288(2) 0.5930(5) 0.1254(2) 0.037(2) Uani 1 1 d U . .
H76A H 0.3253 0.5554 0.1151 0.045 Uiso 1 1 calc R . .
H76B H 0.3509 0.5918 0.1427 0.045 Uiso 1 1 calc R . .
C77 C 0.3299(3) 0.6403(5) 0.1035(2) 0.041(2) Uani 1 1 d U . .
H77A H 0.3360 0.6771 0.1146 0.049 Uiso 1 1 calc R . .
H77B H 0.3069 0.6447 0.0876 0.049 Uiso 1 1 calc R . .
C78 C 0.3554(3) 0.6285(4) 0.0884(2) 0.042(2) Uani 1 1 d U . .
H78A H 0.3457 0.5988 0.0727 0.062 Uiso 1 1 calc R . .
H78B H 0.3766 0.6128 0.1037 0.062 Uiso 1 1 calc R . .
C79 C 0.6355(3) 0.6832(5) 0.4264(2) 0.041(2) Uani 1 1 d U . .
H79A H 0.6566 0.6997 0.4415 0.062 Uiso 1 1 calc R . .
H79B H 0.6249 0.7126 0.4107 0.062 Uiso 1 1 calc R . .
C80 C 0.6108(3) 0.6682(5) 0.4417(2) 0.045(2) Uani 1 1 d U . .
H80A H 0.5930 0.6418 0.4287 0.054 Uiso 1 1 calc R . .
H80B H 0.6234 0.6484 0.4610 0.054 Uiso 1 1 calc R . .
C81 C 0.6125(3) 0.7511(4) 0.4712(2) 0.038(2) Uani 1 1 d U . .
H81A H 0.6342 0.7356 0.4826 0.046 Uiso 1 1 calc R . .
C82 C 0.6038(3) 0.8057(4) 0.4829(2) 0.039(2) Uani 1 1 d U . .
C83 C 0.6253(3) 0.8237(5) 0.5128(3) 0.056(3) Uani 1 1 d U . .
H83A H 0.6445 0.8014 0.5244 0.067 Uiso 1 1 calc R . .
C84 C 0.6176(3) 0.8744(5) 0.5247(3) 0.052(3) Uani 1 1 d U . .
H84A H 0.6329 0.8875 0.5438 0.062 Uiso 1 1 calc R . .
C85 C 0.5880(3) 0.9061(5) 0.5089(2) 0.046(3) Uani 1 1 d U . .
H85A H 0.5824 0.9385 0.5180 0.055 Uiso 1 1 calc R . .
C86 C 0.5664(3) 0.8895(5) 0.4795(2) 0.044(2) Uani 1 1 d U . .
C87 C 0.5733(3) 0.8382(4) 0.4658(2) 0.041(2) Uani 1 1 d U . .
C88 C 0.5290(3) 0.9721(5) 0.4733(3) 0.056(3) Uani 1 1 d U . .
H88A H 0.5289 0.9663 0.4934 0.084 Uiso 1 1 calc R . .
H88B H 0.5067 0.9860 0.4597 0.084 Uiso 1 1 calc R . .
H88C H 0.5464 1.0004 0.4744 0.084 Uiso 1 1 calc R . .
C89 C 0.5004(3) 0.4307(6) 0.4742(3) 0.065(3) Uani 1 1 d U . .
H89A H 0.5137 0.3994 0.4869 0.097 Uiso 1 1 calc R . .
H89B H 0.4811 0.4398 0.4797 0.097 Uiso 1 1 calc R . .
H89C H 0.5148 0.4647 0.4771 0.097 Uiso 1 1 calc R . .
C90 C 0.5076(3) 0.3762(6) 0.4339(3) 0.059(3) Uani 1 1 d U . .
C91 C 0.5361(4) 0.3456(7) 0.4534(3) 0.079(4) Uani 1 1 d U . .
H91A H 0.5435 0.3498 0.4745 0.095 Uiso 1 1 calc R . .
C92 C 0.5534(4) 0.3091(7) 0.4413(4) 0.089(5) Uani 1 1 d U . .
H92A H 0.5720 0.2874 0.4544 0.106 Uiso 1 1 calc R . .
C93 C 0.5438(4) 0.3039(7) 0.4101(4) 0.079(4) Uani 1 1 d U . .
H93A H 0.5563 0.2792 0.4025 0.095 Uiso 1 1 calc R . .
C94 C 0.5155(3) 0.3352(6) 0.3897(3) 0.057(3) Uani 1 1 d U . .
C95 C 0.4967(3) 0.3709(5) 0.4007(3) 0.050(3) Uani 1 1 d U . .
C96 C 0.5100(3) 0.3275(6) 0.3580(3) 0.063(3) Uani 1 1 d U . .
H96A H 0.5239 0.2993 0.3543 0.075 Uiso 1 1 calc R . .
C97 C 0.4897(4) 0.3408(7) 0.3037(3) 0.080(4) Uani 1 1 d U . .
H97A H 0.5063 0.3098 0.3059 0.096 Uiso 1 1 calc R . .
H97B H 0.4670 0.3268 0.2901 0.096 Uiso 1 1 calc R . .
C98 C 0.4990(4) 0.3927(8) 0.2901(3) 0.086(5) Uani 1 1 d U . .
H98A H 0.5241 0.3945 0.2998 0.103 Uiso 1 1 calc R . 1
H98B H 0.4907 0.4257 0.2983 0.103 Uiso 1 1 calc R . 1
C100 C 0.4482(3) 0.5590(5) 0.2112(2) 0.042(2) Uani 1 1 d U . .
H10D H 0.4474 0.5942 0.1998 0.063 Uiso 1 1 calc R . .
H10E H 0.4511 0.5258 0.2000 0.063 Uiso 1 1 calc R . .
H10F H 0.4672 0.5611 0.2307 0.063 Uiso 1 1 calc R . .
C101 C 0.4139(2) 0.5525(4) 0.2161(2) 0.0308(19) Uani 1 1 d U . .
C102 C 0.2915(3) 0.5616(5) 0.2623(3) 0.055(3) Uani 1 1 d U . .
H10G H 0.3110 0.5445 0.2595 0.083 Uiso 1 1 calc R . .
H10H H 0.2748 0.5316 0.2609 0.083 Uiso 1 1 calc R . .
H10I H 0.2991 0.5799 0.2821 0.083 Uiso 1 1 calc R . .
C103 C 0.2750(3) 0.6069(5) 0.2378(3) 0.045(2) Uani 1 1 d U . .
C104 C 0.3956(3) 0.7266(5) 0.2213(3) 0.047(3) Uani 1 1 d U . .
H10J H 0.4078 0.7624 0.2294 0.071 Uiso 1 1 calc R . .
H10K H 0.4046 0.7093 0.2074 0.071 Uiso 1 1 calc R . .
H10L H 0.3987 0.6998 0.2378 0.071 Uiso 1 1 calc R . .
C105 C 0.3578(3) 0.7395(4) 0.2045(2) 0.040(2) Uani 1 1 d U . .
C106 C 0.2848(4) 0.7690(7) 0.2663(3) 0.080(4) Uani 1 1 d U . .
H10M H 0.2979 0.7902 0.2847 0.119 Uiso 1 1 calc R . .
H10N H 0.2901 0.7280 0.2695 0.119 Uiso 1 1 calc R . .
H10O H 0.2604 0.7748 0.2612 0.119 Uiso 1 1 calc R . .
C107 C 0.2939(3) 0.7907(5) 0.2406(2) 0.042(2) Uani 1 1 d U . .
C108 C 0.4557(2) 0.8528(5) 0.2205(2) 0.041(2) Uani 1 1 d U . .
H10P H 0.4398 0.8464 0.1997 0.061 Uiso 1 1 calc R . .
H10Q H 0.4676 0.8169 0.2288 0.061 Uiso 1 1 calc R . .
H10R H 0.4722 0.8824 0.2210 0.061 Uiso 1 1 calc R . .
C109 C 0.4358(2) 0.8726(4) 0.2395(2) 0.032(2) Uani 1 1 d U . .
C110 C 0.3461(3) 0.8938(7) 0.3215(3) 0.067(4) Uani 1 1 d U . .
H11C H 0.3463 0.9092 0.3027 0.101 Uiso 1 1 calc R . .
H11D H 0.3263 0.9088 0.3247 0.101 Uiso 1 1 calc R . .
H11E H 0.3448 0.8517 0.3203 0.101 Uiso 1 1 calc R . .
C111 C 0.3788(3) 0.9118(6) 0.3479(3) 0.058(3) Uani 1 1 d U . .
C112 C 0.4918(3) 0.7823(5) 0.3256(3) 0.055(3) Uani 1 1 d U . .
H11F H 0.5049 0.7477 0.3344 0.083 Uiso 1 1 calc R . .
H11G H 0.5004 0.7997 0.3115 0.083 Uiso 1 1 calc R . .
H11H H 0.4678 0.7722 0.3150 0.083 Uiso 1 1 calc R . .
C113 C 0.4952(3) 0.8247(4) 0.3503(2) 0.039(2) Uani 1 1 d U . .
C114 C 0.4309(4) 0.7988(7) 0.4263(4) 0.086(5) Uani 1 1 d U . .
H11I H 0.4171 0.8338 0.4225 0.129 Uiso 1 1 calc R . .
H11J H 0.4380 0.7880 0.4475 0.129 Uiso 1 1 calc R . .
H11K H 0.4175 0.7676 0.4136 0.129 Uiso 1 1 calc R . .
C115 C 0.4627(3) 0.8100(5) 0.4192(3) 0.057(3) Uani 1 1 d U . .
C116 C 0.5726(3) 0.6843(5) 0.3422(2) 0.046(2) Uani 1 1 d U . .
H11L H 0.5708 0.6511 0.3292 0.069 Uiso 1 1 calc R . .
H11M H 0.5966 0.6929 0.3539 0.069 Uiso 1 1 calc R . .
H11N H 0.5617 0.7176 0.3298 0.069 Uiso 1 1 calc R . .
C117 C 0.5548(2) 0.6708(4) 0.3635(2) 0.033(2) Uani 1 1 d U . .
C118 C 0.4282(6) 0.7290(10) 0.3579(5) 0.130(7) Uani 1 1 d U . .
H11O H 0.4074 0.7123 0.3430 0.196 Uiso 1 1 calc R . .
H11P H 0.4340 0.7641 0.3497 0.196 Uiso 1 1 calc R . .
H11Q H 0.4247 0.7382 0.3762 0.196 Uiso 1 1 calc R . .
C119 C 0.4605(4) 0.6809(6) 0.3661(3) 0.069(4) Uani 1 1 d U . .
C120 C 0.4579(3) 0.6241(5) 0.4370(3) 0.058(3) Uani 1 1 d U . .
H12C H 0.4818 0.6305 0.4500 0.086 Uiso 1 1 calc R . .
H12D H 0.4437 0.6310 0.4484 0.086 Uiso 1 1 calc R . .
H12E H 0.4513 0.6504 0.4198 0.086 Uiso 1 1 calc R . .
C121 C 0.4533(3) 0.5625(5) 0.4257(3) 0.052(3) Uani 1 1 d U . .
C122 C 0.3639(4) 0.5268(7) 0.3488(3) 0.077(4) Uani 1 1 d U . .
H12F H 0.3430 0.5431 0.3338 0.116 Uiso 1 1 calc R . .
H12G H 0.3780 0.5578 0.3612 0.116 Uiso 1 1 calc R . .
H12H H 0.3579 0.5000 0.3617 0.116 Uiso 1 1 calc R . .
C123 C 0.3840(3) 0.4942(5) 0.3327(2) 0.048(3) Uani 1 1 d U . .
C124 C 0.4677(3) 0.5892(5) 0.3018(2) 0.049(3) Uani 1 1 d U . .
H12I H 0.4518 0.5907 0.2807 0.074 Uiso 1 1 calc R . .
H12J H 0.4910 0.5915 0.3029 0.074 Uiso 1 1 calc R . .
H12K H 0.4633 0.6216 0.3127 0.074 Uiso 1 1 calc R . .
C125 C 0.4629(3) 0.5324(5) 0.3160(2) 0.039(2) Uani 1 1 d U . .
O45 O 0.5647(7) 1.1290(12) 0.4934(6) 0.112(8) Uani 0.50 1 d PU . .
H45D H 0.5823 1.1484 0.4973 0.167 Uiso 0.50 1 d P . .
O46 O 0.3637(3) 1.1932(4) 0.3701(2) 0.078(3) Uani 1 1 d DU . .
H46A H 0.3453 1.1935 0.3551 0.118 Uiso 1 1 calc R . .
O47 O 0.3867(5) 0.5698(9) 0.4548(5) 0.082(6) Uani 0.50 1 d PDU . .
H47D H 0.3926 0.5930 0.4755 0.099 Uiso 0.50 1 d P . .
O48 O 0.2424(4) 0.6579(8) 0.2948(4) 0.071(5) Uani 0.50 1 d PDU . .
H48B H 0.2414 0.6409 0.2792 0.107 Uiso 0.50 1 calc PR . .
O49 O 0.1766(4) 0.4565(7) 0.1099(3) 0.054(4) Uani 0.50 1 d PDU . .
H49C H 0.1617 0.4444 0.1157 0.065 Uiso 0.50 1 calc PR . .
O50 O 0.4636(9) 0.188(3) 0.2111(14) 0.27(3) Uani 0.50 1 d PDU . .
H50A H 0.4519 0.1904 0.2222 0.403 Uiso 0.50 1 d P . .
O51 O 0.3886(16) 0.713(2) 0.4715(13) 0.13(2) Uani 0.25 1 d PDU . .
H51 H 0.4041 0.7317 0.4845 0.199 Uiso 0.25 1 calc PR . .
O52 O 0.417(2) 0.214(4) 0.1677(19) 0.20(3) Uani 0.25 1 d PDU . .
H52B H 0.4244 0.1863 0.1797 0.294 Uiso 0.25 1 calc PR . .
O53 O 0.3007(11) 0.836(2) 0.0199(11) 0.106(15) Uani 0.25 1 d PDU . .
H53C H 0.2983 0.8714 0.0209 0.159 Uiso 0.25 1 calc PR . .
O54 O 0.3180(13) 1.037(2) 0.1036(12) 0.122(18) Uani 0.25 1 d PDU . .
H54C H 0.3230 1.0548 0.0908 0.182 Uiso 0.25 1 calc PR . .
O55 O 0.1939(11) 1.1611(15) 0.1541(9) 0.177(14) Uani 0.50 1 d PDU . .
H55C H 0.1808 1.1352 0.1540 0.265 Uiso 0.50 1 d P . .
O56 O 0.1754(10) 0.8473(17) 0.0464(8) 0.170(13) Uani 0.50 1 d PU . .
O57 O 0.6409(17) 1.023(3) 0.4894(15) 0.14(2) Uani 0.25 1 d PU . .
O58 O 0.2873(19) 0.333(3) 0.1208(17) 0.17(3) Uani 0.25 1 d PU . .
O59 O 0.6474(19) 1.404(3) 0.4692(16) 0.16(2) Uani 0.25 1 d PU . .
O60 O 0.6152(18) 1.193(3) 0.4269(15) 0.15(2) Uani 0.25 1 d PU . .
O61 O 0.628(2) 1.075(4) 0.4833(18) 0.17(3) Uani 0.25 1 d PU . .
C126 C 0.5067(8) 1.1336(12) 0.4753(6) 0.069(7) Uani 0.50 1 d PU . .
H12Q H 0.4873 1.1598 0.4678 0.104 Uiso 0.50 1 calc PR . .
H12R H 0.5070 1.1139 0.4934 0.104 Uiso 0.50 1 calc PR . .
H12S H 0.5049 1.1051 0.4598 0.104 Uiso 0.50 1 calc PR . .
C127 C 0.5364(8) 1.1644(14) 0.4823(7) 0.080(8) Uani 0.50 1 d PU . .
H12T H 0.5379 1.1939 0.4976 0.096 Uiso 0.50 1 calc PR . .
H12U H 0.5360 1.1844 0.4641 0.096 Uiso 0.50 1 calc PR . .
C128 C 0.3962(3) 1.2323(6) 0.4215(3) 0.067(3) Uani 1 1 d DU . .
H12N H 0.3960 1.2581 0.4375 0.101 Uiso 1 1 calc R . .
H12O H 0.4143 1.2440 0.4150 0.101 Uiso 1 1 calc R . .
H12P H 0.4003 1.1928 0.4291 0.101 Uiso 1 1 calc R . .
C129 C 0.3613(3) 1.2356(6) 0.3943(3) 0.072(4) Uani 1 1 d DU . .
H12L H 0.3570 1.2752 0.3863 0.086 Uiso 1 1 calc R . .
H12M H 0.3427 1.2241 0.4006 0.086 Uiso 1 1 calc R . .
C130 C 0.3320(19) 0.518(6) 0.4491(14) 0.57(11) Uani 0.50 1 d PDU . .
H13R H 0.3132 0.4943 0.4355 0.861 Uiso 0.50 1 calc PR . .
H13S H 0.3230 0.5480 0.4579 0.861 Uiso 0.50 1 calc PR . .
H13T H 0.3474 0.4931 0.4652 0.861 Uiso 0.50 1 calc PR . .
C131 C 0.3521(7) 0.5453(16) 0.4311(6) 0.096(10) Uani 0.50 1 d PDU . .
H13U H 0.3567 0.5160 0.4183 0.115 Uiso 0.50 1 calc PR . .
H13V H 0.3386 0.5766 0.4180 0.115 Uiso 0.50 1 calc PR . .
C132 C 0.2103(13) 0.719(2) 0.3185(8) 0.149(18) Uani 0.50 1 d PDU . .
H13M H 0.1894 0.7408 0.3149 0.224 Uiso 0.50 1 calc PR . .
H13N H 0.2299 0.7450 0.3269 0.224 Uiso 0.50 1 calc PR . .
H13O H 0.2124 0.6880 0.3328 0.224 Uiso 0.50 1 calc PR . .
C133 C 0.2090(6) 0.6933(12) 0.2880(6) 0.067(7) Uani 0.50 1 d PDU . .
H13P H 0.1890 0.6680 0.2790 0.081 Uiso 0.50 1 calc PR . .
H13Q H 0.2073 0.7245 0.2735 0.081 Uiso 0.50 1 calc PR . .
C134 C 0.1665(13) 0.3707(11) 0.0754(8) 0.150(18) Uani 0.50 1 d PDU . .
H13C H 0.1608 0.3606 0.0543 0.226 Uiso 0.50 1 calc PR . .
H13D H 0.1490 0.3556 0.0818 0.226 Uiso 0.50 1 calc PR . .
H13E H 0.1886 0.3540 0.0878 0.226 Uiso 0.50 1 calc PR . .
C135 C 0.1684(7) 0.4387(10) 0.0789(6) 0.065(7) Uani 0.50 1 d PDU . .
H13F H 0.1858 0.4538 0.0721 0.078 Uiso 0.50 1 calc PR . .
H13G H 0.1462 0.4554 0.0659 0.078 Uiso 0.50 1 calc PR . .
C136 C 0.5281(8) 0.1788(18) 0.2311(10) 0.125(14) Uani 0.50 1 d PDU . .
H13H H 0.5448 0.1799 0.2519 0.187 Uiso 0.50 1 calc PR . .
H13I H 0.5312 0.2122 0.2202 0.187 Uiso 0.50 1 calc PR . .
H13J H 0.5311 0.1435 0.2214 0.187 Uiso 0.50 1 calc PR . .
C137 C 0.4911(9) 0.1801(17) 0.2311(8) 0.104(11) Uani 0.50 1 d PDU . .
H13K H 0.4970 0.1471 0.2448 0.125 Uiso 0.50 1 d PR . .
H13L H 0.4980 0.2156 0.2428 0.125 Uiso 0.50 1 d PR . .
C138 C 0.3864(16) 0.651(2) 0.4842(13) 0.078(16) Uani 0.25 1 d PDU . .
H13W H 0.3827 0.6550 0.5030 0.093 Uiso 0.25 1 calc PR . .
H13X H 0.4077 0.6304 0.4882 0.093 Uiso 0.25 1 calc PR . .
H138 H 0.3675 0.6299 0.4695 0.093 Uiso 0.25 1 calc PR . .
C139 C 0.377(2) 0.217(6) 0.156(3) 0.19(5) Uani 0.25 1 d PDU . .
H13Y H 0.3710 0.2468 0.1671 0.234 Uiso 0.25 1 calc PR . .
H13Z H 0.3684 0.1799 0.1589 0.234 Uiso 0.25 1 calc PR . .
H139 H 0.3680 0.2267 0.1345 0.234 Uiso 0.25 1 calc PR . .
C140 C 0.1955(14) 1.2644(16) 0.1373(13) 0.18(2) Uani 0.50 1 d PDU . .
H14C H 0.1793 1.2951 0.1274 0.265 Uiso 0.50 1 calc PR . .
H14D H 0.2088 1.2551 0.1254 0.265 Uiso 0.50 1 calc PR . .
H14E H 0.2107 1.2772 0.1573 0.265 Uiso 0.50 1 calc PR . .
C141 C 0.1755(12) 1.209(2) 0.1403(12) 0.144(17) Uani 0.50 1 d PDU . .
H14F H 0.1613 1.2204 0.1515 0.173 Uiso 0.50 1 calc PR . .
H14G H 0.1598 1.1980 0.1198 0.173 Uiso 0.50 1 calc PR . .
C142 C 0.2650(12) 0.806(2) 0.0100(13) 0.18(2) Uani 0.50 1 d PDU . .
H14H H 0.2500 0.8287 0.0166 0.217 Uiso 0.50 1 calc PR . .
H14I H 0.2679 0.7674 0.0192 0.217 Uiso 0.50 1 calc PR . .
H142 H 0.2550 0.8017 -0.0119 0.217 Uiso 0.50 1 calc PR . .
C143 C 0.2842(14) 1.001(3) 0.0871(14) 0.087(18) Uani 0.25 1 d PDU . .
H14J H 0.2672 1.0131 0.0949 0.105 Uiso 0.25 1 calc PR . .
H14K H 0.2889 0.9603 0.0907 0.105 Uiso 0.25 1 calc PR . .
H143 H 0.2756 1.0091 0.0655 0.105 Uiso 0.25 1 calc PR . .

loop_
_atom_site_aniso_label
_atom_site_aniso_U_11
_atom_site_aniso_U_22
_atom_site_aniso_U_33
_atom_site_aniso_U_23
_atom_site_aniso_U_13
_atom_site_aniso_U_12
Lu1 0.0269(2) 0.0299(2) 0.0416(2) -0.00308(16) 0.01331(17) -0.00114(15)
Lu2 0.0335(2) 0.0414(2) 0.0274(2) 0.00377(16) 0.00860(17) -0.00842(17)
Lu3 0.0489(3) 0.0380(2) 0.0319(2) -0.00478(17) 0.01806(19) 0.00487(19)
Cd1 0.0341(4) 0.0359(4) 0.0431(4) -0.0013(3) 0.0154(3) -0.0057(3)
Cd2 0.0340(4) 0.0342(4) 0.0381(4) -0.0028(3) 0.0165(3) -0.0057(3)
Cd3 0.0401(4) 0.0440(4) 0.0293(4) 0.0037(3) 0.0113(3) -0.0053(3)
Cd4 0.0487(4) 0.0550(5) 0.0292(4) 0.0025(3) 0.0135(3) -0.0112(4)
Cd5 0.0345(4) 0.0463(4) 0.0267(4) -0.0005(3) 0.0080(3) -0.0049(3)
Cd6 0.0381(4) 0.0380(4) 0.0382(4) -0.0071(3) 0.0137(3) 0.0053(3)
Cd7 0.0370(4) 0.0661(5) 0.0432(4) -0.0220(4) 0.0110(3) 0.0065(4)
Cd8 0.0347(4) 0.0358(4) 0.0362(4) -0.0046(3) 0.0122(3) 0.0026(3)
Cd9 0.0311(3) 0.0348(4) 0.0379(4) 0.0007(3) 0.0121(3) -0.0034(3)
Cl1 0.084(3) 0.083(4) 0.072(2) 0.017(2) 0.015(2) -0.020(3)
Cl2 0.079(2) 0.077(2) 0.063(3) -0.035(2) 0.033(2) -0.016(2)
Cl3 0.0623(19) 0.101(3) 0.0513(18) -0.0362(17) 0.0188(15) 0.0114(17)
Cl4 0.0669(18) 0.0711(19) 0.0402(15) -0.0050(13) 0.0217(13) -0.0284(15)
Cl5 0.0467(14) 0.0399(13) 0.0650(17) 0.0036(12) 0.0288(13) 0.0034(11)
N1 0.037(4) 0.049(5) 0.037(4) 0.003(4) 0.013(3) -0.006(4)
N2 0.035(4) 0.036(4) 0.032(4) 0.000(3) 0.014(3) -0.004(3)
N3 0.061(5) 0.047(5) 0.047(5) 0.001(4) 0.029(4) 0.000(4)
N4 0.041(5) 0.056(5) 0.063(5) 0.009(4) 0.012(4) 0.002(4)
N5 0.037(4) 0.029(4) 0.043(4) -0.005(3) 0.015(3) 0.002(3)
N6 0.030(4) 0.026(4) 0.048(4) -0.001(3) 0.015(3) -0.003(3)
N7 0.036(4) 0.040(4) 0.031(4) -0.001(3) 0.015(3) -0.001(3)
N8 0.043(4) 0.039(4) 0.033(4) 0.005(3) 0.019(3) 0.008(3)
N9 0.052(5) 0.063(5) 0.049(5) 0.001(4) 0.017(4) 0.004(4)
O1 0.055(4) 0.041(4) 0.039(4) 0.006(3) 0.015(3) -0.007(3)
O2 0.039(3) 0.039(4) 0.034(3) 0.007(3) 0.007(3) -0.006(3)
O3 0.039(3) 0.042(4) 0.030(3) -0.001(3) 0.012(3) 0.000(3)
O4 0.060(4) 0.053(4) 0.038(4) -0.009(3) 0.026(3) 0.001(3)
O5 0.037(3) 0.036(3) 0.056(4) -0.007(3) 0.016(3) -0.006(3)
O6 0.039(3) 0.036(3) 0.033(3) -0.001(3) 0.014(3) -0.005(3)
O7 0.036(3) 0.038(4) 0.047(4) -0.009(3) 0.006(3) 0.008(3)
O8 0.061(5) 0.072(5) 0.076(5) -0.014(4) 0.016(4) 0.025(4)
O9 0.029(3) 0.039(3) 0.049(4) -0.007(3) 0.018(3) 0.002(3)
O10 0.031(3) 0.035(3) 0.040(3) -0.007(3) 0.019(3) 0.003(3)
O11 0.029(3) 0.028(3) 0.047(4) 0.001(3) 0.009(3) 0.000(2)
O12 0.030(3) 0.037(3) 0.056(4) 0.004(3) 0.011(3) 0.001(3)
O13 0.039(4) 0.050(4) 0.041(4) 0.009(3) 0.013(3) -0.013(3)
O14 0.029(3) 0.035(3) 0.036(3) 0.001(3) 0.011(3) -0.007(3)
O15 0.042(4) 0.040(4) 0.035(3) -0.008(3) 0.012(3) 0.003(3)
O16 0.042(4) 0.054(4) 0.041(4) -0.014(3) 0.009(3) 0.010(3)
O17 0.059(4) 0.072(5) 0.036(4) 0.010(3) 0.009(3) -0.007(4)
O18 0.050(4) 0.049(4) 0.034(4) 0.007(3) 0.011(3) -0.003(3)
O19 0.032(3) 0.038(3) 0.037(3) 0.008(3) 0.011(3) -0.007(3)
O20 0.030(3) 0.038(3) 0.036(3) 0.004(3) 0.013(3) 0.001(3)
O21 0.081(5) 0.066(5) 0.068(5) 0.019(4) 0.050(4) 0.029(4)
O22 0.041(4) 0.050(4) 0.058(4) 0.007(3) 0.024(3) -0.007(3)
O23 0.028(3) 0.041(4) 0.060(4) -0.007(3) 0.008(3) -0.008(3)
O24 0.037(3) 0.027(3) 0.049(4) -0.007(3) 0.020(3) -0.003(3)
O25 0.042(4) 0.038(3) 0.037(3) -0.003(3) 0.018(3) -0.008(3)
O26 0.042(4) 0.043(4) 0.041(4) -0.006(3) 0.017(3) -0.014(3)
O27 0.027(3) 0.036(3) 0.042(4) -0.005(3) 0.013(3) -0.002(3)
O28 0.040(3) 0.040(4) 0.036(3) 0.000(3) 0.016(3) -0.001(3)
O29 0.048(4) 0.099(6) 0.046(4) -0.015(4) 0.020(3) -0.002(4)
O30 0.050(4) 0.096(6) 0.044(4) -0.015(4) 0.021(3) -0.022(4)
O31 0.039(3) 0.042(4) 0.035(3) -0.006(3) 0.009(3) 0.010(3)
O32 0.063(4) 0.043(4) 0.033(4) -0.006(3) 0.020(3) 0.015(3)
O33 0.045(4) 0.046(4) 0.050(4) -0.012(3) 0.023(3) 0.002(3)
O34 0.053(4) 0.048(4) 0.055(4) -0.011(3) 0.027(3) 0.001(3)
O35 0.052(4) 0.042(4) 0.039(4) -0.004(3) 0.024(3) 0.003(3)
O36 0.040(3) 0.034(3) 0.034(3) 0.000(3) 0.015(3) -0.004(3)
O37 0.073(5) 0.059(5) 0.065(5) 0.012(4) 0.041(4) 0.031(4)
O38 0.058(5) 0.122(7) 0.073(6) 0.017(5) 0.026(4) -0.004(5)
O39 0.052(4) 0.054(4) 0.068(5) -0.016(4) 0.033(4) -0.013(3)
O40 0.064(5) 0.061(5) 0.050(4) -0.005(3) 0.031(4) -0.012(4)
O41 0.050(4) 0.048(4) 0.033(3) 0.005(3) 0.018(3) 0.000(3)
O42 0.044(4) 0.054(4) 0.024(3) 0.009(3) 0.012(3) -0.006(3)
O43 0.047(4) 0.049(4) 0.030(3) 0.000(3) 0.010(3) -0.010(3)
O44 0.038(3) 0.040(4) 0.032(3) 0.002(3) 0.010(3) -0.018(3)
C1 0.074(7) 0.052(6) 0.044(5) 0.011(5) 0.024(5) -0.009(5)
C2 0.052(6) 0.046(5) 0.045(5) 0.002(4) 0.019(4) -0.010(4)
C3 0.090(8) 0.060(6) 0.059(6) 0.011(5) 0.027(6) -0.013(6)
C4 0.108(9) 0.059(7) 0.071(7) 0.002(6) 0.030(6) -0.005(6)
C5 0.097(8) 0.059(6) 0.059(7) -0.001(5) 0.023(6) -0.018(6)
C6 0.063(6) 0.045(5) 0.044(5) 0.000(4) 0.019(5) -0.005(5)
C7 0.044(5) 0.037(5) 0.044(5) 0.001(4) 0.013(4) -0.004(4)
C8 0.052(5) 0.048(6) 0.045(5) -0.002(4) 0.021(4) -0.012(4)
C9 0.037(5) 0.054(5) 0.034(5) -0.002(4) 0.013(4) -0.006(4)
C10 0.042(5) 0.051(5) 0.040(5) -0.007(4) 0.019(4) -0.003(4)
C11 0.052(6) 0.054(6) 0.040(5) -0.003(4) 0.018(4) 0.002(5)
C12 0.060(6) 0.050(6) 0.045(5) -0.007(4) 0.028(5) -0.007(5)
C13 0.045(5) 0.046(5) 0.041(5) 0.003(4) 0.020(4) -0.002(4)
C14 0.045(5) 0.039(5) 0.038(5) 0.007(4) 0.013(4) 0.001(4)
C15 0.038(5) 0.047(5) 0.044(5) 0.006(4) 0.017(4) -0.003(4)
C16 0.033(4) 0.048(5) 0.031(5) -0.001(4) 0.012(4) -0.003(4)
C17 0.047(5) 0.053(5) 0.037(5) 0.008(4) 0.015(4) -0.010(4)
C18 0.061(6) 0.066(6) 0.035(5) -0.001(5) 0.019(5) -0.002(5)
C19 0.053(6) 0.068(6) 0.035(5) -0.003(5) 0.020(4) -0.011(5)
C20 0.045(5) 0.048(5) 0.042(5) -0.001(4) 0.024(4) -0.009(4)
C21 0.039(5) 0.040(5) 0.028(4) 0.000(4) 0.012(4) -0.004(4)
C22 0.067(6) 0.060(6) 0.052(6) -0.010(5) 0.035(5) -0.001(5)
C23 0.052(6) 0.055(6) 0.065(6) -0.011(5) 0.024(5) -0.013(5)
C24 0.032(4) 0.045(5) 0.044(5) -0.006(4) 0.010(4) 0.001(4)
C25 0.042(5) 0.051(6) 0.053(6) -0.012(5) 0.009(4) -0.003(4)
C26 0.047(6) 0.064(6) 0.047(6) -0.013(5) 0.009(5) -0.002(5)
C27 0.056(6) 0.062(6) 0.041(5) -0.006(5) 0.013(5) 0.005(5)
C28 0.037(5) 0.051(5) 0.038(5) 0.005(4) 0.009(4) 0.004(4)
C29 0.028(4) 0.039(5) 0.036(5) -0.003(4) 0.009(4) -0.002(4)
C30 0.064(6) 0.052(6) 0.040(5) 0.001(4) 0.022(5) 0.006(5)
C31 0.105(8) 0.064(7) 0.070(7) -0.003(6) 0.048(6) -0.018(6)
C32 0.101(8) 0.088(8) 0.096(8) -0.026(7) 0.058(7) -0.026(7)
C33 0.059(9) 0.069(10) 0.067(10) -0.007(8) 0.029(8) 0.001(8)
C34 0.051(8) 0.048(8) 0.048(8) -0.005(7) 0.020(7) 0.009(7)
C99 0.081(11) 0.075(11) 0.077(11) 0.004(8) 0.032(8) 0.000(8)
C99' 0.057(11) 0.062(11) 0.056(12) 0.001(8) 0.020(8) -0.001(8)
C33' 0.030(9) 0.037(9) 0.033(9) 0.004(7) 0.012(7) 0.000(7)
C34' 0.044(10) 0.044(10) 0.052(10) -0.002(8) 0.018(8) 0.000(8)
C35 0.087(8) 0.107(9) 0.117(9) 0.034(7) 0.054(7) 0.029(7)
C36 0.056(6) 0.076(7) 0.092(8) 0.033(6) 0.025(6) 0.008(6)
C37 0.051(6) 0.057(6) 0.066(6) 0.013(5) 0.010(5) -0.012(5)
C38 0.056(6) 0.044(5) 0.059(6) -0.004(5) 0.009(5) 0.001(5)
C39 0.078(8) 0.067(7) 0.094(8) 0.004(6) 0.010(6) -0.014(6)
C40 0.109(9) 0.069(8) 0.108(9) 0.003(7) 0.021(7) 0.014(7)
C41 0.086(8) 0.053(6) 0.086(8) -0.003(6) 0.015(6) 0.016(6)
C42 0.069(6) 0.043(6) 0.054(6) -0.012(5) 0.008(5) 0.019(5)
C43 0.051(6) 0.042(5) 0.043(5) -0.015(4) 0.005(4) 0.010(4)
C44 0.095(9) 0.100(9) 0.127(10) -0.011(7) 0.035(7) 0.038(7)
C45 0.032(5) 0.058(6) 0.061(6) -0.011(5) 0.024(4) -0.006(4)
C46 0.036(5) 0.034(5) 0.045(5) -0.004(4) 0.021(4) 0.001(4)
C47 0.039(5) 0.044(5) 0.051(5) -0.003(4) 0.023(4) 0.002(4)
C48 0.045(5) 0.044(5) 0.060(6) 0.000(4) 0.028(5) 0.009(4)
C49 0.036(5) 0.034(5) 0.058(6) -0.006(4) 0.024(4) 0.000(4)
C50 0.040(5) 0.034(5) 0.049(5) -0.005(4) 0.023(4) 0.002(4)
C51 0.035(5) 0.033(4) 0.045(5) -0.003(4) 0.021(4) 0.001(4)
C52 0.032(5) 0.044(5) 0.043(5) -0.009(4) 0.013(4) -0.002(4)
C53 0.031(5) 0.045(5) 0.050(5) -0.010(4) 0.013(4) -0.003(4)
C54 0.034(4) 0.034(4) 0.040(5) -0.004(4) 0.012(4) 0.000(4)
C55 0.031(4) 0.041(5) 0.047(5) -0.004(4) 0.018(4) -0.002(4)
C56 0.031(4) 0.036(5) 0.046(5) -0.004(4) 0.014(4) -0.001(4)
C57 0.034(5) 0.040(5) 0.040(5) -0.003(4) 0.013(4) 0.005(4)
C58 0.034(5) 0.034(5) 0.046(5) -0.007(4) 0.016(4) -0.005(4)
C59 0.047(5) 0.031(5) 0.064(6) 0.007(4) 0.024(5) 0.003(4)
C60 0.031(5) 0.042(5) 0.060(6) 0.002(4) 0.014(4) 0.006(4)
C61 0.055(6) 0.047(6) 0.089(7) 0.008(6) 0.012(5) 0.006(5)
C62 0.047(6) 0.049(6) 0.093(8) 0.013(6) 0.014(5) 0.007(5)
C63 0.040(5) 0.045(5) 0.075(7) 0.004(5) 0.010(5) 0.004(4)
C64 0.028(4) 0.045(5) 0.049(5) 0.002(4) 0.008(4) -0.003(4)
C65 0.039(5) 0.031(4) 0.046(5) 0.000(4) 0.015(4) 0.004(4)
C66 0.040(5) 0.049(5) 0.052(6) 0.007(5) 0.008(4) -0.005(4)
C67 0.046(5) 0.054(6) 0.053(6) 0.008(5) 0.022(5) -0.002(5)
C68 0.027(4) 0.042(5) 0.035(5) -0.004(4) 0.011(4) -0.006(4)
C69 0.040(5) 0.047(5) 0.056(6) -0.001(4) 0.020(4) -0.012(4)
C70 0.040(5) 0.045(5) 0.058(6) -0.001(5) 0.012(4) -0.010(4)
C71 0.033(5) 0.048(5) 0.042(5) 0.002(4) 0.010(4) -0.007(4)
C72 0.032(4) 0.037(5) 0.040(5) -0.006(4) 0.015(4) -0.007(4)
C73 0.024(4) 0.037(5) 0.040(5) -0.002(4) 0.013(4) -0.005(3)
C74 0.028(4) 0.040(5) 0.035(5) -0.002(4) 0.012(4) -0.003(4)
C75 0.030(4) 0.039(5) 0.035(5) 0.005(4) 0.009(4) -0.002(4)
C76 0.033(4) 0.049(5) 0.031(5) 0.004(4) 0.014(4) 0.000(4)
C77 0.039(5) 0.041(5) 0.042(5) 0.004(4) 0.015(4) 0.002(4)
C78 0.043(5) 0.043(5) 0.041(5) 0.004(4) 0.018(4) 0.003(4)
C79 0.046(5) 0.044(5) 0.042(5) -0.011(4) 0.026(4) -0.003(4)
C80 0.044(5) 0.052(5) 0.045(5) 0.002(4) 0.023(4) 0.007(4)
C81 0.037(5) 0.047(5) 0.034(5) 0.006(4) 0.017(4) 0.011(4)
C82 0.041(5) 0.041(5) 0.035(5) -0.011(4) 0.014(4) 0.001(4)
C83 0.057(6) 0.062(6) 0.047(6) -0.005(5) 0.017(5) 0.015(5)
C84 0.055(6) 0.057(6) 0.038(5) -0.016(4) 0.012(4) -0.001(5)
C85 0.044(5) 0.043(5) 0.045(5) -0.017(4) 0.012(4) 0.008(4)
C86 0.039(5) 0.048(5) 0.041(5) -0.008(4) 0.012(4) 0.010(4)
C87 0.043(5) 0.037(5) 0.044(5) -0.003(4) 0.020(4) 0.000(4)
C88 0.064(6) 0.054(6) 0.041(5) -0.019(5) 0.011(5) 0.011(5)
C89 0.057(6) 0.085(7) 0.051(6) 0.001(5) 0.020(5) -0.018(6)
C90 0.057(6) 0.067(6) 0.043(6) 0.017(5) 0.007(5) -0.007(5)
C91 0.076(7) 0.091(8) 0.064(7) 0.024(6) 0.020(6) 0.007(6)
C92 0.084(8) 0.086(8) 0.084(8) 0.030(7) 0.020(6) 0.015(7)
C93 0.067(7) 0.077(7) 0.083(8) 0.010(6) 0.020(6) 0.010(6)
C94 0.048(6) 0.057(6) 0.061(6) 0.006(5) 0.015(5) -0.009(5)
C95 0.043(5) 0.050(6) 0.049(6) 0.012(5) 0.009(4) -0.005(4)
C96 0.056(6) 0.056(6) 0.073(7) -0.003(5) 0.021(5) -0.002(5)
C97 0.069(7) 0.091(8) 0.074(7) -0.028(6) 0.021(6) 0.007(6)
C98 0.086(8) 0.117(9) 0.063(7) -0.013(7) 0.040(6) -0.005(7)
C100 0.038(5) 0.045(5) 0.046(5) 0.012(4) 0.020(4) 0.004(4)
C101 0.027(4) 0.035(4) 0.031(4) 0.000(4) 0.011(3) -0.004(3)
C102 0.058(6) 0.059(6) 0.057(6) 0.019(5) 0.030(5) 0.014(5)
C103 0.040(5) 0.047(5) 0.051(6) -0.002(4) 0.023(4) -0.001(4)
C104 0.036(5) 0.044(5) 0.057(6) -0.008(4) 0.013(4) 0.001(4)
C105 0.033(5) 0.037(5) 0.050(5) -0.005(4) 0.016(4) -0.004(4)
C106 0.096(8) 0.086(8) 0.068(7) -0.012(6) 0.045(6) -0.032(6)
C107 0.043(5) 0.044(5) 0.044(5) -0.006(4) 0.022(4) -0.006(4)
C108 0.031(4) 0.047(5) 0.041(5) -0.002(4) 0.012(4) 0.003(4)
C109 0.032(4) 0.030(4) 0.035(5) -0.005(4) 0.015(4) 0.000(3)
C110 0.052(6) 0.092(8) 0.056(6) -0.007(6) 0.019(5) -0.022(6)
C111 0.052(6) 0.072(7) 0.050(6) -0.005(5) 0.021(5) -0.012(5)
C112 0.071(7) 0.051(6) 0.044(6) -0.001(5) 0.024(5) 0.016(5)
C113 0.040(5) 0.040(5) 0.038(5) -0.008(4) 0.016(4) 0.010(4)
C114 0.081(8) 0.084(8) 0.102(8) -0.008(7) 0.045(7) -0.004(6)
C115 0.055(6) 0.056(6) 0.064(6) -0.012(5) 0.029(5) -0.001(5)
C116 0.054(6) 0.038(5) 0.048(5) -0.006(4) 0.023(5) -0.006(4)
C117 0.033(4) 0.034(4) 0.035(5) -0.003(4) 0.015(4) 0.003(4)
C118 0.120(10) 0.132(11) 0.120(10) -0.018(8) 0.027(8) 0.035(8)
C119 0.091(7) 0.050(6) 0.043(6) -0.007(5) 0.001(5) 0.008(6)
C120 0.058(6) 0.058(6) 0.065(6) -0.009(5) 0.033(5) -0.004(5)
C121 0.054(6) 0.054(6) 0.051(6) -0.006(5) 0.023(5) -0.005(5)
C122 0.077(7) 0.093(8) 0.061(7) 0.005(6) 0.027(6) 0.026(6)
C123 0.052(6) 0.054(6) 0.039(5) 0.008(4) 0.018(4) -0.005(5)
C124 0.051(5) 0.050(5) 0.036(5) 0.003(4) 0.006(4) -0.020(5)
C125 0.039(5) 0.054(5) 0.022(4) 0.002(4) 0.008(4) -0.007(4)
O45 0.109(11) 0.114(11) 0.114(11) -0.013(8) 0.045(8) 0.001(8)
O46 0.074(5) 0.061(5) 0.084(6) -0.005(4) 0.014(5) 0.004(4)
O47 0.100(9) 0.080(9) 0.101(9) 0.017(7) 0.076(8) 0.014(7)
O48 0.072(8) 0.081(9) 0.064(8) -0.008(7) 0.030(7) -0.007(7)
O49 0.042(7) 0.075(8) 0.053(7) -0.015(6) 0.026(6) -0.015(6)
O50 0.27(3) 0.26(3) 0.27(3) 0.002(10) 0.104(14) -0.004(10)
O51 0.14(2) 0.13(2) 0.13(2) 0.002(10) 0.054(12) -0.008(10)
O52 0.19(3) 0.20(3) 0.20(3) 0.003(10) 0.075(16) -0.003(10)
O53 0.107(17) 0.116(18) 0.098(17) -0.007(10) 0.043(11) 0.002(10)
O54 0.12(2) 0.12(2) 0.12(2) 0.001(10) 0.050(11) 0.007(10)
O55 0.173(16) 0.169(16) 0.178(16) -0.003(10) 0.058(10) -0.009(10)
O56 0.168(16) 0.171(16) 0.160(15) -0.011(9) 0.054(10) 0.014(10)
O57 0.14(2) 0.14(2) 0.14(2) 0.008(10) 0.051(12) -0.006(10)
O58 0.17(3) 0.17(3) 0.17(3) -0.009(10) 0.064(14) 0.000(10)
O59 0.16(3) 0.16(3) 0.16(3) 0.003(10) 0.061(13) -0.001(10)
O60 0.15(2) 0.15(2) 0.15(2) 0.002(10) 0.059(13) 0.007(10)
O61 0.18(3) 0.18(3) 0.17(3) -0.008(10) 0.070(14) -0.002(10)
C126 0.084(11) 0.066(10) 0.061(10) -0.010(8) 0.031(8) 0.009(8)
C127 0.091(12) 0.078(11) 0.075(11) -0.001(8) 0.035(9) 0.009(9)
C128 0.073(7) 0.054(6) 0.068(7) 0.000(5) 0.020(6) 0.005(5)
C129 0.062(7) 0.063(7) 0.092(8) -0.001(6) 0.031(6) -0.005(5)
C130 0.57(11) 0.57(11) 0.57(11) -0.001(10) 0.22(4) 0.002(10)
C131 0.097(13) 0.107(14) 0.098(13) 0.003(9) 0.053(10) 0.010(9)
C132 0.15(2) 0.15(2) 0.15(2) -0.008(10) 0.052(11) 0.006(10)
C133 0.062(10) 0.082(11) 0.064(10) -0.011(8) 0.031(8) 0.002(8)
C134 0.15(2) 0.15(2) 0.16(2) 0.000(10) 0.062(11) -0.006(10)
C135 0.058(10) 0.085(11) 0.060(10) -0.017(8) 0.031(8) -0.005(8)
C136 0.124(16) 0.109(16) 0.134(16) 0.002(10) 0.042(10) -0.007(10)
C137 0.112(14) 0.085(13) 0.109(14) 0.003(9) 0.035(9) -0.004(9)
C138 0.078(18) 0.079(18) 0.074(18) -0.008(10) 0.026(11) -0.003(10)
C139 0.20(5) 0.19(5) 0.19(5) -0.001(10) 0.08(2) 0.000(10)
C140 0.18(2) 0.18(2) 0.17(2) -0.006(10) 0.068(13) 0.009(10)
C141 0.146(19) 0.15(2) 0.142(19) -0.007(10) 0.068(11) 0.000(10)
C142 0.19(2) 0.19(3) 0.18(2) 0.001(10) 0.077(13) 0.003(10)
C143 0.09(2) 0.09(2) 0.09(2) -0.003(10) 0.039(11) 0.010(10)

loop_
_atom_type_symbol
_atom_type_description
_atom_type_scat_dispersion_real
_atom_type_scat_dispersion_imag
_atom_type_scat_source
C C 0.0033 0.0016 'International Tables Vol C Tables 4.2.6.8 and 6.1.1.4'
H H 0.0000 0.0000 'International Tables Vol C Tables 4.2.6.8 and 6.1.1.4'
N N 0.0061 0.0033 'International Tables Vol C Tables 4.2.6.8 and 6.1.1.4'
O O 0.0106 0.0060 'International Tables Vol C Tables 4.2.6.8 and 6.1.1.4'
Cd Cd -0.8075 1.2024 'International Tables Vol C Tables 4.2.6.8 and 6.1.1.4'
Lu Lu -0.4720 5.8584 'International Tables Vol C Tables 4.2.6.8 and 6.1.1.4'
Cl Cl 0.1484 0.1585 'International Tables Vol C Tables 4.2.6.8 and 6.1.1.4'

loop_
_geom_angle_atom_site_label_1
_geom_angle_atom_site_label_2
_geom_angle_atom_site_label_3
_geom_angle
_geom_angle_site_symmetry_1
_geom_angle_site_symmetry_3
O27 Lu1 O10 86.4(2) . .
O27 Lu1 O11 114.1(2) . .
O10 Lu1 O11 135.7(2) . .
O27 Lu1 O26 145.6(2) . .
O10 Lu1 O26 101.5(2) . .
O11 Lu1 O26 83.4(2) . .
O27 Lu1 O24 79.0(2) . .
O10 Lu1 O24 153.4(2) . .
O11 Lu1 O24 70.9(2) . .
O26 Lu1 O24 79.6(2) . .
O27 Lu1 N6 75.9(2) . .
O10 Lu1 N6 75.4(2) . .
O11 Lu1 N6 72.7(2) . .
O26 Lu1 N6 138.4(3) . .
O24 Lu1 N6 121.4(2) . .
O27 Lu1 O9 142.1(2) . .
O10 Lu1 O9 64.3(2) . .
O11 Lu1 O9 77.7(2) . .
O26 Lu1 O9 68.1(2) . .
O24 Lu1 O9 137.0(2) . .
N6 Lu1 O9 73.8(2) . .
O27 Lu1 Cl2 78.23(19) . .
O10 Lu1 Cl2 73.02(18) . .
O11 Lu1 Cl2 146.66(18) . .
O26 Lu1 Cl2 72.4(2) . .
O24 Lu1 Cl2 82.20(18) . .
N6 Lu1 Cl2 140.03(19) . .
O9 Lu1 Cl2 112.41(18) . .
O27 Lu1 Cd9 110.55(16) . .
O10 Lu1 Cd9 162.98(15) . .
O11 Lu1 Cd9 38.53(16) . .
O26 Lu1 Cd9 64.13(17) . .
O24 Lu1 Cd9 37.93(16) . .
N6 Lu1 Cd9 108.75(18) . .
O9 Lu1 Cd9 100.47(15) . .
Cl2 Lu1 Cd9 108.64(8) . .
O19 Lu2 O2 112.7(2) . .
O19 Lu2 O14 88.4(2) . .
O2 Lu2 O14 134.8(2) . .
O19 Lu2 O42 145.7(2) . .
O2 Lu2 O42 82.9(3) . .
O14 Lu2 O42 102.1(2) . .
O19 Lu2 O44 77.9(2) . .
O2 Lu2 O44 71.0(2) . .
O14 Lu2 O44 154.3(2) . .
O42 Lu2 O44 79.1(2) . .
O19 Lu2 N1 74.1(3) . .
O2 Lu2 N1 73.5(3) . .
O14 Lu2 N1 74.8(3) . .
O42 Lu2 N1 140.1(3) . .
O44 Lu2 N1 120.7(3) . .
O19 Lu2 O13 142.3(2) . .
O2 Lu2 O13 76.1(2) . .
O14 Lu2 O13 64.5(2) . .
O42 Lu2 O13 69.5(2) . .
O44 Lu2 O13 136.7(2) . .
N1 Lu2 O13 73.8(3) . .
O19 Lu2 Cl1 77.4(2) . .
O2 Lu2 Cl1 146.82(19) . .
O14 Lu2 Cl1 74.56(19) . .
O42 Lu2 Cl1 74.2(2) . .
O44 Lu2 Cl1 81.20(19) . .
N1 Lu2 Cl1 138.3(2) . .
O13 Lu2 Cl1 116.1(2) . .
O19 Lu2 Cd3 108.65(16) . .
O2 Lu2 Cd3 38.00(17) . .
O14 Lu2 Cd3 162.96(16) . .
O42 Lu2 Cd3 64.30(17) . .
O44 Lu2 Cd3 38.05(15) . .
N1 Lu2 Cd3 108.42(19) . .
O13 Lu2 Cd3 99.87(15) . .
Cl1 Lu2 Cd3 109.15(9) . .
O35 Lu3 O15 112.5(3) . .
O35 Lu3 O3 87.0(2) . .
O15 Lu3 O3 138.8(2) . .
O35 Lu3 O34 149.0(3) . .
O15 Lu3 O34 81.3(3) . .
O3 Lu3 O34 100.6(3) . .
O35 Lu3 O37 78.8(3) . .
O15 Lu3 O37 143.6(3) . .
O3 Lu3 O37 73.5(3) . .
O34 Lu3 O37 74.8(3) . .
O35 Lu3 O32 77.6(2) . .
O15 Lu3 O32 70.5(2) . .
O3 Lu3 O32 150.7(2) . .
O34 Lu3 O32 81.7(3) . .
O37 Lu3 O32 79.1(3) . .
O35 Lu3 N8 75.1(3) . .
O15 Lu3 N8 73.1(3) . .
O3 Lu3 N8 78.0(3) . .
O34 Lu3 N8 135.8(3) . .
O37 Lu3 N8 142.0(3) . .
O32 Lu3 N8 120.6(3) . .
O35 Lu3 O4 139.3(2) . .
O15 Lu3 O4 79.5(2) . .
O3 Lu3 O4 63.7(2) . .
O34 Lu3 O4 68.6(3) . .
O37 Lu3 O4 115.3(3) . .
O32 Lu3 O4 140.5(2) . .
N8 Lu3 O4 71.7(3) . .
O35 Lu3 Cd6 108.34(18) . .
O15 Lu3 Cd6 37.87(17) . .
O3 Lu3 Cd6 164.39(17) . .
O34 Lu3 Cd6 64.87(19) . .
O37 Lu3 Cd6 106.14(19) . .
O32 Lu3 Cd6 37.79(16) . .
N8 Lu3 Cd6 108.02(19) . .
O4 Lu3 Cd6 103.86(17) . .
O6 Cd1 O22 152.9(3) . .
O6 Cd1 O25 75.6(2) . .
O22 Cd1 O25 104.5(2) . .
O6 Cd1 O5 67.9(2) . .
O22 Cd1 O5 103.7(3) . .
O25 Cd1 O5 142.3(2) . .
O6 Cd1 O21 98.2(3) . .
O22 Cd1 O21 54.8(3) . .
O25 Cd1 O21 93.3(3) . .
O5 Cd1 O21 83.0(3) . .
O6 Cd1 Cl5 106.67(18) . .
O22 Cd1 Cl5 99.9(2) . .
O25 Cd1 Cl5 100.73(19) . .
O5 Cd1 Cl5 98.54(18) . .
O21 Cd1 Cl5 153.8(2) . .
O6 Cd1 C103 125.3(2) . .
O22 Cd1 C103 27.7(2) . .
O25 Cd1 C103 98.9(2) . .
O5 Cd1 C103 94.5(2) . .
O21 Cd1 C103 27.1(2) . .
Cl5 Cd1 C103 127.5(2) . .
N7 Cd2 O14 80.6(3) . .
N7 Cd2 O20 94.2(3) . .
O14 Cd2 O20 94.0(2) . .
N7 Cd2 O23 92.9(3) . .
O14 Cd2 O23 172.2(2) . .
O20 Cd2 O23 90.6(2) . .
N7 Cd2 O21 82.1(3) . .
O14 Cd2 O21 84.6(3) . .
O20 Cd2 O21 176.2(3) . .
O23 Cd2 O21 90.4(3) . .
N7 Cd2 Cl1 154.7(2) . .
O14 Cd2 Cl1 74.5(2) . .
O20 Cd2 Cl1 83.50(19) . .
O23 Cd2 Cl1 112.3(2) . .
O21 Cd2 Cl1 99.5(2) . .
O18 Cd3 O41 76.7(3) . .
O18 Cd3 N9 82.3(3) . .
O41 Cd3 N9 158.5(3) . .
O18 Cd3 O44 138.5(2) . .
O41 Cd3 O44 85.8(2) . .
N9 Cd3 O44 113.5(3) . .
O18 Cd3 O2 148.5(2) . .
O41 Cd3 O2 98.3(3) . .
N9 Cd3 O2 97.1(3) . .
O44 Cd3 O2 70.5(2) . .
O18 Cd3 O1 83.3(2) . .
O41 Cd3 O1 91.8(3) . .
N9 Cd3 O1 81.1(3) . .
O44 Cd3 O1 135.2(2) . .
O2 Cd3 O1 65.6(2) . .
O18 Cd3 Lu2 155.2(2) . .
O41 Cd3 Lu2 78.52(17) . .
N9 Cd3 Lu2 122.3(2) . .
O44 Cd3 Lu2 39.06(15) . .
O2 Cd3 Lu2 36.46(16) . .
O1 Cd3 Lu2 96.63(16) . .
O18 Cd4 O40 146.4(3) . .
O18 Cd4 O41 76.0(2) . .
O40 Cd4 O41 112.9(3) . .
O18 Cd4 Cl4 111.0(2) . .
O40 Cd4 Cl4 101.1(2) . .
O41 Cd4 Cl4 92.78(19) . .
O18 Cd4 O17 67.1(3) . .
O40 Cd4 O17 94.4(3) . .
O41 Cd4 O17 142.2(3) . .
Cl4 Cd4 O17 107.6(2) . .
O18 Cd4 O39 93.9(3) . .
O40 Cd4 O39 54.8(3) . .
O41 Cd4 O39 91.4(3) . .
Cl4 Cd4 O39 155.0(2) . .
O17 Cd4 O39 83.3(3) . .
O18 Cd4 C121 121.1(2) . .
O40 Cd4 C121 27.2(2) . .
O41 Cd4 C121 102.3(3) . .
Cl4 Cd4 C121 127.8(2) . .
O17 Cd4 C121 90.2(3) . .
O39 Cd4 C121 27.7(2) . .
N2 Cd5 O36 93.2(3) . .
N2 Cd5 O3 79.2(3) . .
O36 Cd5 O3 92.8(2) . .
N2 Cd5 O38 153.7(3) . .
O36 Cd5 O38 112.1(3) . .
O3 Cd5 O38 105.2(3) . .
N2 Cd5 O43 92.8(3) . .
O36 Cd5 O43 88.1(2) . .
O3 Cd5 O43 171.9(2) . .
O38 Cd5 O43 81.8(3) . .
N2 Cd5 O39 81.4(3) . .
O36 Cd5 O39 174.5(3) . .
O3 Cd5 O39 87.5(2) . .
O38 Cd5 O39 73.0(3) . .
O43 Cd5 O39 90.9(2) . .
N2 Cd5 O37 147.4(3) . .
O36 Cd5 O37 81.4(2) . .
O3 Cd5 O37 69.1(3) . .
O38 Cd5 O37 49.3(3) . .
O43 Cd5 O37 118.9(3) . .
O39 Cd5 O37 103.8(3) . .
N2 Cd5 C119 162.7(3) . .
O36 Cd5 C119 93.6(3) . .
O3 Cd5 C119 84.6(2) . .
O38 Cd5 C119 28.9(3) . .
O43 Cd5 C119 103.4(3) . .
O39 Cd5 C119 91.9(3) . .
O37 Cd5 C119 20.4(3) . .
O7 Cd6 N4 82.3(3) . .
O7 Cd6 O32 134.0(3) . .
N4 Cd6 O32 113.5(3) . .
O7 Cd6 O33 76.3(3) . .
N4 Cd6 O33 156.9(3) . .
O32 Cd6 O33 87.9(3) . .
O7 Cd6 O15 152.8(2) . .
N4 Cd6 O15 98.8(3) . .
O32 Cd6 O15 70.6(2) . .
O33 Cd6 O15 96.4(3) . .
O7 Cd6 O16 86.5(2) . .
N4 Cd6 O16 84.5(3) . .
O32 Cd6 O16 135.7(2) . .
O33 Cd6 O16 85.7(3) . .
O15 Cd6 O16 66.7(2) . .
O7 Cd6 Lu3 154.16(19) . .
N4 Cd6 Lu3 123.5(2) . .
O32 Cd6 Lu3 39.42(18) . .
O33 Cd6 Lu3 78.35(18) . .
O15 Cd6 Lu3 36.29(16) . .
O16 Cd6 Lu3 96.50(17) . .
O29 Cd7 O7 145.7(3) . .
O29 Cd7 O33 111.8(3) . .
O7 Cd7 O33 76.2(3) . .
O29 Cd7 O8 97.5(3) . .
O7 Cd7 O8 68.6(3) . .
O33 Cd7 O8 144.7(3) . .
O29 Cd7 Cl3 99.5(2) . .
O7 Cd7 Cl3 111.9(2) . .
O33 Cd7 Cl3 100.8(2) . .
O8 Cd7 Cl3 92.9(2) . .
O29 Cd7 O30 54.8(3) . .
O7 Cd7 O30 93.1(3) . .
O33 Cd7 O30 90.5(3) . .
O8 Cd7 O30 90.9(3) . .
Cl3 Cd7 O30 154.3(2) . .
O29 Cd7 C111 27.0(3) . .
O7 Cd7 C111 120.3(3) . .
O33 Cd7 C111 101.8(3) . .
O8 Cd7 C111 95.5(3) . .
Cl3 Cd7 C111 126.6(3) . .
O30 Cd7 C111 27.8(3) . .
N5 Cd8 O10 80.1(3) . .
N5 Cd8 O28 94.6(3) . .
O10 Cd8 O28 94.7(2) . .
N5 Cd8 O31 89.7(3) . .
O10 Cd8 O31 167.6(2) . .
O28 Cd8 O31 93.2(2) . .
N5 Cd8 O30 83.4(3) . .
O10 Cd8 O30 87.1(3) . .
O28 Cd8 O30 177.1(2) . .
O31 Cd8 O30 84.7(3) . .
N5 Cd8 Cl2 159.0(2) . .
O10 Cd8 Cl2 78.95(19) . .
O28 Cd8 Cl2 85.1(2) . .
O31 Cd8 Cl2 111.3(2) . .
O30 Cd8 Cl2 97.5(2) . .
O6 Cd9 N3 81.9(3) . .
O6 Cd9 O25 76.3(2) . .
N3 Cd9 O25 157.4(3) . .
O6 Cd9 O24 134.9(2) . .
N3 Cd9 O24 111.3(3) . .
O25 Cd9 O24 88.5(2) . .
O6 Cd9 O11 152.7(2) . .
N3 Cd9 O11 98.4(3) . .
O25 Cd9 O11 98.3(2) . .
O24 Cd9 O11 70.6(2) . .
O6 Cd9 O12 86.6(2) . .
N3 Cd9 O12 84.9(3) . .
O25 Cd9 O12 88.1(2) . .
O24 Cd9 O12 135.8(2) . .
O11 Cd9 O12 66.3(2) . .
O6 Cd9 Lu1 155.10(16) . .
N3 Cd9 Lu1 122.9(2) . .
O25 Cd9 Lu1 79.20(16) . .
O24 Cd9 Lu1 39.24(15) . .
O11 Cd9 Lu1 36.95(15) . .
O12 Cd9 Lu1 97.05(16) . .
Cd2 Cl1 Lu2 90.64(16) . .
Cd8 Cl2 Lu1 86.67(14) . .
C8 N1 C9 113.5(9) . .
C8 N1 Lu2 128.3(7) . .
C9 N1 Lu2 118.0(6) . .
C15 N2 C14 115.0(8) . .
C15 N2 Cd5 127.3(7) . .
C14 N2 Cd5 117.1(6) . .
C30 N3 C31 117.1(8) . .
C30 N3 Cd9 127.3(6) . .
C31 N3 Cd9 115.6(6) . .
C37 N4 C36 119.8(8) . .
C37 N4 Cd6 125.8(6) . .
C36 N4 Cd6 114.2(6) . .
C52 N5 C53 118.3(6) . .
C52 N5 Cd8 123.9(5) . .
C53 N5 Cd8 116.9(4) . .
C59 N6 C58 113.3(6) . .
C59 N6 Lu1 127.1(5) . .
C58 N6 Lu1 118.5(4) . .
C74 N7 C75 118.4(6) . .
C74 N7 Cd2 124.5(5) . .
C75 N7 Cd2 116.5(4) . .
C81 N8 C80 115.3(6) . .
C81 N8 Lu3 127.1(5) . .
C80 N8 Lu3 116.9(4) . .
C96 N9 C97 119.9(9) . .
C96 N9 Cd3 125.8(6) . .
C97 N9 Cd3 114.3(6) . .
C2 O1 C1 115.9(8) . .
C2 O1 Cd3 112.0(6) . .
C1 O1 Cd3 125.6(6) . .
C7 O2 Lu2 135.8(6) . .
C7 O2 Cd3 118.2(6) . .
Lu2 O2 Cd3 105.5(3) . .
C21 O3 Lu3 125.3(4) . .
C21 O3 Cd5 125.8(4) . .
Lu3 O3 Cd5 108.9(3) . .
C20 O4 C22 116.5(7) . .
C20 O4 Lu3 113.7(6) . .
C22 O4 Lu3 129.7(5) . .
C24 O5 C23 117.6(7) . .
C24 O5 Cd1 117.3(4) . .
C23 O5 Cd1 124.9(5) . .
C29 O6 Cd9 131.6(4) . .
C29 O6 Cd1 123.0(4) . .
Cd9 O6 Cd1 105.0(3) . .
C43 O7 Cd6 132.7(5) . .
C43 O7 Cd7 121.7(5) . .
Cd6 O7 Cd7 105.0(3) . .
C42 O8 C44 117.0(9) . .
C42 O8 Cd7 116.7(5) . .
C44 O8 Cd7 120.4(8) . .
C46 O9 C45 116.1(6) . .
C46 O9 Lu1 114.4(4) . .
C45 O9 Lu1 129.5(4) . .
C51 O10 Lu1 125.3(4) . .
C51 O10 Cd8 124.1(4) . .
Lu1 O10 Cd8 110.4(3) . .
C65 O11 Lu1 130.7(4) . .
C65 O11 Cd9 120.5(4) . .
Lu1 O11 Cd9 104.5(2) . .
C64 O12 C66 117.1(6) . .
C64 O12 Cd9 116.2(4) . .
C66 O12 Cd9 124.5(5) . .
C68 O13 C67 116.2(6) . .
C68 O13 Lu2 114.2(4) . .
C67 O13 Lu2 129.5(5) . .
C73 O14 Lu2 123.8(4) . .
C73 O14 Cd2 126.5(4) . .
Lu2 O14 Cd2 109.7(2) . .
C87 O15 Lu3 132.7(4) . .
C87 O15 Cd6 118.6(4) . .
Lu3 O15 Cd6 105.8(3) . .
C86 O16 C88 117.5(6) . .
C86 O16 Cd6 113.6(4) . .
C88 O16 Cd6 122.8(5) . .
C90 O17 C89 118.2(7) . .
C90 O17 Cd4 116.5(5) . .
C89 O17 Cd4 124.9(6) . .
C95 O18 Cd4 124.8(6) . .
C95 O18 Cd3 130.3(6) . .
Cd4 O18 Cd3 104.9(3) . .
C101 O19 Lu2 144.3(4) . .
C101 O20 Cd2 127.2(4) . .
C103 O21 Cd1 88.9(5) . .
C103 O21 Cd2 132.7(6) . .
Cd1 O21 Cd2 131.5(4) . .
C103 O22 Cd1 96.1(5) . .
C105 O23 Cd2 124.2(5) . .
C105 O24 Cd9 105.3(4) . .
C105 O24 Lu1 145.7(5) . .
Cd9 O24 Lu1 102.8(2) . .
C107 O25 Cd9 123.3(5) . .
C107 O25 Cd1 133.7(5) . .
Cd9 O25 Cd1 103.0(3) . .
C107 O26 Lu1 147.1(5) . .
C109 O27 Lu1 145.8(4) . .
C109 O28 Cd8 126.0(4) . .
C111 O29 Cd7 98.6(5) . .
C111 O30 Cd8 137.1(5) . .
C111 O30 Cd7 86.0(5) . .
Cd8 O30 Cd7 136.5(3) . .
C113 O31 Cd8 126.8(4) . .
C113 O32 Cd6 106.8(4) . .
C113 O32 Lu3 145.1(5) . .
Cd6 O32 Lu3 102.8(3) . .
C115 O33 Cd7 133.1(6) . .
C115 O33 Cd6 124.2(6) . .
Cd7 O33 Cd6 102.4(3) . .
C115 O34 Lu3 145.5(6) . .
C117 O35 Lu3 144.4(5) . .
C117 O36 Cd5 129.3(4) . .
C119 O37 Lu3 156.1(8) . .
C119 O37 Cd5 92.6(8) . .
Lu3 O37 Cd5 99.3(3) . .
C119 O38 Cd5 91.5(6) . .
C121 O39 Cd4 88.0(5) . .
C121 O39 Cd5 134.5(5) . .
Cd4 O39 Cd5 132.5(3) . .
C121 O40 Cd4 97.0(5) . .
C123 O41 Cd3 124.3(5) . .
C123 O41 Cd4 132.5(5) . .
Cd3 O41 Cd4 102.4(3) . .
C123 O42 Lu2 145.6(5) . .
C125 O43 Cd5 126.3(5) . .
C125 O44 Cd3 102.9(4) . .
C125 O44 Lu2 147.2(5) . .
Cd3 O44 Lu2 102.9(2) . .
O1 C1 H1A 109.5 . .
O1 C1 H1B 109.5 . .
H1A C1 H1B 109.5 . .
O1 C1 H1C 109.5 . .
H1A C1 H1C 109.5 . .
H1B C1 H1C 109.5 . .
C3 C2 O1 126.2(10) . .
C3 C2 C7 119.5(11) . .
O1 C2 C7 114.2(9) . .
C2 C3 C4 122.2(12) . .
C2 C3 H3A 118.9 . .
C4 C3 H3A 118.9 . .
C5 C4 C3 120.0(14) . .
C5 C4 H4A 120.0 . .
C3 C4 H4A 120.0 . .
C4 C5 C6 119.8(13) . .
C4 C5 H5A 120.1 . .
C6 C5 H5A 120.1 . .
C7 C6 C8 124.7(10) . .
C7 C6 C5 119.7(11) . .
C8 C6 C5 115.5(10) . .
O2 C7 C6 123.2(9) . .
O2 C7 C2 118.4(9) . .
C6 C7 C2 118.4(10) . .
N1 C8 C6 126.7(10) . .
N1 C8 H8A 116.6 . .
C6 C8 H8A 116.7 . .
N1 C9 C10 112.3(8) . 2_655
N1 C9 H9A 109.1 . .
C10 C9 H9A 109.1 2_655 .
N1 C9 H9B 109.1 . .
C10 C9 H9B 109.1 2_655 .
H9A C9 H9B 107.9 . .
C11 C10 C9 112.8(9) . 2_655
C11 C10 H10A 109.0 . .
C9 C10 H10A 109.0 2_655 .
C11 C10 H10B 109.0 . .
C9 C10 H10B 109.0 2_655 .
H10A C10 H10B 107.8 . .
C10 C11 C12 111.6(9) . .
C10 C11 H11A 109.3 . .
C12 C11 H11A 109.3 . .
C10 C11 H11B 109.3 . .
C12 C11 H11B 109.3 . .
H11A C11 H11B 108.0 . .
C13 C12 C11 113.2(9) . .
C13 C12 H12A 108.9 . .
C11 C12 H12A 108.9 . .
C13 C12 H12B 108.9 . .
C11 C12 H12B 108.9 . .
H12A C12 H12B 107.8 . .
C12 C13 C14 111.2(9) . .
C12 C13 H13A 109.4 . .
C14 C13 H13A 109.4 . .
C12 C13 H13B 109.4 . .
C14 C13 H13B 109.4 . .
H13A C13 H13B 108.0 . .
N2 C14 C13 110.3(8) . .
N2 C14 H14A 109.6 . .
C13 C14 H14A 109.6 . .
N2 C14 H14B 109.6 . .
C13 C14 H14B 109.6 . .
H14A C14 H14B 108.1 . .
N2 C15 C16 127.8(10) . .
N2 C15 H15A 116.1 . .
C16 C15 H15A 116.1 . .
C21 C16 C17 120.4(9) . .
C21 C16 C15 124.6(8) . .
C17 C16 C15 115.0(10) . .
C18 C17 C16 121.0(11) . .
C18 C17 H17A 119.5 . .
C16 C17 H17A 119.5 . .
C19 C18 C17 118.6(11) . .
C19 C18 H18A 120.7 . .
C17 C18 H18A 120.7 . .
C18 C19 C20 121.6(11) . .
C18 C19 H19A 119.2 . .
C20 C19 H19A 119.2 . .
C19 C20 O4 126.4(10) . .
C19 C20 C21 121.2(10) . .
O4 C20 C21 112.4(8) . .
O3 C21 C16 125.7(7) . .
O3 C21 C20 117.2(7) . .
C16 C21 C20 117.1(6) . .
O4 C22 H22A 109.5 . .
O4 C22 H22B 109.5 . .
H22A C22 H22B 109.5 . .
O4 C22 H22C 109.5 . .
H22A C22 H22C 109.5 . .
H22B C22 H22C 109.5 . .
O5 C23 H23A 109.5 . .
O5 C23 H23B 109.5 . .
H23A C23 H23B 109.5 . .
O5 C23 H23C 109.5 . .
H23A C23 H23C 109.5 . .
H23B C23 H23C 109.5 . .
C25 C24 O5 125.2(10) . .
C25 C24 C29 123.3(10) . .
O5 C24 C29 111.6(8) . .
C24 C25 C26 119.7(11) . .
C24 C25 H25A 120.2 . .
C26 C25 H25A 120.2 . .
C27 C26 C25 120.2(11) . .
C27 C26 H26A 119.9 . .
C25 C26 H26A 119.9 . .
C26 C27 C28 122.7(11) . .
C26 C27 H27A 118.7 . .
C28 C27 H27A 118.7 . .
C29 C28 C30 126.8(10) . .
C29 C28 C27 117.3(10) . .
C30 C28 C27 115.7(10) . .
O6 C29 C28 123.4(8) . .
O6 C29 C24 119.8(8) . .
C28 C29 C24 116.8(9) . .
N3 C30 C28 127.9(10) . .
N3 C30 H30A 116.1 . .
C28 C30 H30A 116.1 . .
N3 C31 C32 108.4(11) . .
N3 C31 H31A 110.0 . .
C32 C31 H31A 110.0 . .
N3 C31 H31B 110.0 . .
C32 C31 H31B 110.0 . .
H31A C31 H31B 108.4 . .
C31 C32 C33 98.7(15) . .
C31 C32 C33' 131.5(15) . .
C33 C32 C33' 38.9(12) . .
C31 C32 H32A 112.0 . .
C33 C32 H32A 112.0 . .
C33' C32 H32A 107.3 . .
C31 C32 H32B 112.0 . .
C33 C32 H32B 112.0 . .
C33' C32 H32B 78.7 . .
H32A C32 H32B 109.7 . .
C34 C33 C32 136(2) 2_655 .
C34 C33 H33A 88.0 2_655 .
C32 C33 H33A 108.5 . .
C34 C33 H33B 99.8 2_655 .
C32 C33 H33B 111.7 . .
H33A C33 H33B 109.5 . .
C33 C34 C35 135(2) 2_655 .
C33 C34 H34A 93.6 2_655 .
C35 C34 H34A 108.9 . .
C33 C34 H34B 101.3 2_655 .
C35 C34 H34B 106.8 . .
H34A C34 H34B 109.5 . .
C99 C99 C98 118(4) 2_655 .
C99 C99 H99A 107.8 2_655 .
C98 C99 H99A 107.8 . .
C99 C99 H99C 107.8 2_655 .
C98 C99 H99C 107.8 . .
H99A C99 H99C 107.2 . .
C99' C99' C98 147(3) 2_655 .
C99' C99' H99D 100.1 2_655 .
C98 C99' H99D 100.1 . .
C99' C99' H99E 100.1 2_655 .
C98 C99' H99E 100.1 . .
H99D C99' H99E 104.2 . .
C34' C33' C32 122(2) 2_655 .
C34' C33' H33B 112.3 2_655 .
C32 C33' H33B 95.3 . .
C34' C33' H33D 106.8 2_655 .
C32 C33' H33D 106.8 . .
H33B C33' H33D 11.8 . .
C34' C33' H33F 106.8 2_655 .
C32 C33' H33F 106.8 . .
H33B C33' H33F 113.4 . .
H33D C33' H33F 106.6 . .
C33' C34' C35 121(3) 2_655 .
C33' C34' H34B 111.6 2_655 .
C35 C34' H34B 90.6 . .
C33' C34' H34D 107.1 2_655 .
C35 C34' H34D 107.1 . .
H34B C34' H34D 18.0 . .
C33' C34' H34F 107.1 2_655 .
C35 C34' H34F 107.1 . .
H34B C34' H34F 119.7 . .
H34D C34' H34F 106.8 . .
C36 C35 C34 98.2(15) . .
C36 C35 C34' 132.8(16) . .
C34 C35 C34' 41.0(12) . .
C36 C35 H35A 112.1 . .
C34 C35 H35A 112.1 . .
C34' C35 H35A 106.7 . .
C36 C35 H35B 112.1 . .
C34 C35 H35B 112.1 . .
C34' C35 H35B 77.3 . .
H35A C35 H35B 109.8 . .
C35 C36 N4 109.4(12) . .
C35 C36 H36A 109.8 . .
N4 C36 H36A 109.8 . .
C35 C36 H36B 109.8 . .
N4 C36 H36B 109.8 . .
H36A C36 H36B 108.2 . .
N4 C37 C38 129.3(11) . .
N4 C37 H37A 115.4 . .
C38 C37 H37A 115.4 . .
C43 C38 C39 119.1(12) . .
C43 C38 C37 126.0(11) . .
C39 C38 C37 114.9(12) . .
C40 C39 C38 119.8(16) . .
C40 C39 H39A 120.1 . .
C38 C39 H39A 120.1 . .
C41 C40 C39 120.9(17) . .
C41 C40 H40A 119.6 . .
C39 C40 H40A 119.6 . .
C42 C41 C40 119.8(15) . .
C42 C41 H41A 120.1 . .
C40 C41 H41A 120.1 . .
C41 C42 O8 124.3(12) . .
C41 C42 C43 122.6(14) . .
O8 C42 C43 113.0(10) . .
O7 C43 C38 123.7(9) . .
O7 C43 C42 118.6(11) . .
C38 C43 C42 117.6(11) . .
O8 C44 H44A 109.5 . .
O8 C44 H44B 109.5 . .
H44A C44 H44B 109.5 . .
O8 C44 H44C 109.5 . .
H44A C44 H44C 109.5 . .
H44B C44 H44C 109.5 . .
O9 C45 H45A 109.5 . .
O9 C45 H45B 109.5 . .
H45A C45 H45B 109.5 . .
O9 C45 H45C 109.5 . .
H45A C45 H45C 109.5 . .
H45B C45 H45C 109.5 . .
C47 C46 O9 124.4(9) . .
C47 C46 C51 122.6(9) . .
O9 C46 C51 113.0(7) . .
C46 C47 C48 118.9(10) . .
C46 C47 H47A 120.5 . .
C48 C47 H47A 120.5 . .
C49 C48 C47 119.4(10) . .
C49 C48 H48A 120.3 . .
C47 C48 H48A 120.3 . .
C48 C49 C50 123.6(10) . .
C48 C49 H49A 118.2 . .
C50 C49 H49A 118.2 . .
C51 C50 C49 116.5(9) . .
C51 C50 C52 125.6(9) . .
C49 C50 C52 117.6(9) . .
O10 C51 C46 117.1(8) . .
O10 C51 C50 123.9(8) . .
C46 C51 C50 118.9(9) . .
N5 C52 C50 128.5(9) . .
N5 C52 H52A 115.7 . .
C50 C52 H52A 115.7 . .
N5 C53 C54 112.3(7) . .
N5 C53 H53A 109.1 . .
C54 C53 H53A 109.1 . .
N5 C53 H53B 109.1 . .
C54 C53 H53B 109.1 . .
H53A C53 H53B 107.9 . .
C55 C54 C53 111.2(8) . .
C55 C54 H54A 109.4 . .
C53 C54 H54A 109.4 . .
C55 C54 H54B 109.4 . .
C53 C54 H54B 109.4 . .
H54A C54 H54B 108.0 . .
C54 C55 C56 113.9(8) . .
C54 C55 H55A 108.8 . .
C56 C55 H55A 108.8 . .
C54 C55 H55B 108.8 . .
C56 C55 H55B 108.8 . .
H55A C55 H55B 107.7 . .
C55 C56 C57 112.8(8) . .
C55 C56 H56A 109.0 . .
C57 C56 H56A 109.0 . .
C55 C56 H56B 109.0 . .
C57 C56 H56B 109.0 . .
H56A C56 H56B 107.8 . .
C58 C57 C56 113.0(8) 2_655 .
C58 C57 H57B 109.0 2_655 .
C56 C57 H57B 109.0 . .
C58 C57 H57C 109.0 2_655 .
C56 C57 H57C 109.0 . .
H57B C57 H57C 107.8 . .
N6 C58 C57 111.7(7) . 2_655
N6 C58 H58A 109.3 . .
C57 C58 H58A 109.3 2_655 .
N6 C58 H58B 109.3 . .
C57 C58 H58B 109.3 2_655 .
H58A C58 H58B 107.9 . .
N6 C59 C60 125.7(9) . .
N6 C59 H59A 117.2 . .
C60 C59 H59A 117.2 . .
C65 C60 C61 119.5(10) . .
C65 C60 C59 124.0(9) . .
C61 C60 C59 116.5(10) . .
C62 C61 C60 121.8(12) . .
C62 C61 H61A 119.1 . .
C60 C61 H61A 119.1 . .
C63 C62 C61 118.2(11) . .
C63 C62 H62A 120.9 . .
C61 C62 H62A 120.9 . .
C64 C63 C62 121.4(11) . .
C64 C63 H63A 119.3 . .
C62 C63 H63A 119.3 . .
O12 C64 C63 125.3(9) . .
O12 C64 C65 114.2(8) . .
C63 C64 C65 120.5(10) . .
O11 C65 C60 122.4(8) . .
O11 C65 C64 119.0(8) . .
C60 C65 C64 118.6(9) . .
O12 C66 H66A 109.5 . .
O12 C66 H66B 109.5 . .
H66A C66 H66B 109.5 . .
O12 C66 H66C 109.5 . .
H66A C66 H66C 109.5 . .
H66B C66 H66C 109.5 . .
O13 C67 H67A 109.5 . .
O13 C67 H67B 109.5 . .
H67A C67 H67B 109.5 . .
O13 C67 H67C 109.5 . .
H67A C67 H67C 109.5 . .
H67B C67 H67C 109.5 . .
C69 C68 O13 124.8(9) . .
C69 C68 C73 122.7(9) . .
O13 C68 C73 112.5(7) . .
C68 C69 C70 119.9(10) . .
C68 C69 H69A 120.1 . .
C70 C69 H69A 120.1 . .
C71 C70 C69 119.3(10) . .
C71 C70 H70A 120.3 . .
C69 C70 H70A 120.3 . .
C70 C71 C72 121.9(10) . .
C70 C71 H71A 119.0 . .
C72 C71 H71A 119.0 . .
C71 C72 C73 118.4(9) . .
C71 C72 C74 116.3(9) . .
C73 C72 C74 125.2(8) . .
O14 C73 C68 118.3(8) . .
O14 C73 C72 123.9(8) . .
C68 C73 C72 117.7(8) . .
N7 C74 C72 129.6(8) . .
N7 C74 H74A 115.2 . .
C72 C74 H74A 115.2 . .
N7 C75 C76 113.4(7) . .
N7 C75 H75A 108.9 . .
C76 C75 H75A 108.9 . .
N7 C75 H75B 108.9 . .
C76 C75 H75B 108.9 . .
H75A C75 H75B 107.7 . .
C75 C76 C77 112.6(8) . .
C75 C76 H76A 109.1 . .
C77 C76 H76A 109.1 . .
C75 C76 H76B 109.1 . .
C77 C76 H76B 109.1 . .
H76A C76 H76B 107.8 . .
C76 C77 C78 114.3(8) . .
C76 C77 H77A 108.7 . .
C78 C77 H77A 108.7 . .
C76 C77 H77B 108.7 . .
C78 C77 H77B 108.7 . .
H77A C77 H77B 107.6 . .
C77 C78 C79 114.3(8) . 2_655
C77 C78 H78A 108.7 . .
C79 C78 H78A 108.7 2_655 .
C77 C78 H78B 108.7 . .
C79 C78 H78B 108.7 2_655 .
H78A C78 H78B 107.6 . .
C80 C79 C78 111.7(9) . 2_655
C80 C79 H79A 109.3 . .
C78 C79 H79A 109.3 2_655 .
C80 C79 H79B 109.3 . .
C78 C79 H79B 109.3 2_655 .
H79A C79 H79B 107.9 . .
N8 C80 C79 110.9(8) . .
N8 C80 H80A 109.5 . .
C79 C80 H80A 109.5 . .
N8 C80 H80B 109.5 . .
C79 C80 H80B 109.5 . .
H80A C80 H80B 108.0 . .
N8 C81 C82 128.4(8) . .
N8 C81 H81A 115.8 . .
C82 C81 H81A 115.8 . .
C83 C82 C87 120.0(9) . .
C83 C82 C81 118.2(9) . .
C87 C82 C81 121.6(9) . .
C84 C83 C82 119.8(11) . .
C84 C83 H83A 120.1 . .
C82 C83 H83A 120.1 . .
C83 C84 C85 121.4(10) . .
C83 C84 H84A 119.3 . .
C85 C84 H84A 119.3 . .
C84 C85 C86 119.8(9) . .
C84 C85 H85A 120.1 . .
C86 C85 H85A 120.1 . .
O16 C86 C85 124.6(9) . .
O16 C86 C87 114.2(8) . .
C85 C86 C87 121.1(9) . .
O15 C87 C86 120.1(9) . .
O15 C87 C82 122.3(8) . .
C86 C87 C82 117.6(9) . .
O16 C88 H88A 109.5 . .
O16 C88 H88B 109.5 . .
H88A C88 H88B 109.5 . .
O16 C88 H88C 109.5 . .
H88A C88 H88C 109.5 . .
H88B C88 H88C 109.5 . .
O17 C89 H89A 109.5 . .
O17 C89 H89B 109.5 . .
H89A C89 H89B 109.5 . .
O17 C89 H89C 109.5 . .
H89A C89 H89C 109.5 . .
H89B C89 H89C 109.5 . .
O17 C90 C91 125.6(12) . .
O17 C90 C95 114.3(9) . .
C91 C90 C95 120.1(13) . .
C92 C91 C90 119.5(15) . .
C92 C91 H91A 120.3 . .
C90 C91 H91A 120.3 . .
C91 C92 C93 121.4(15) . .
C91 C92 H92A 119.3 . .
C93 C92 H92A 119.3 . .
C92 C93 C94 120.7(15) . .
C92 C93 H93A 119.7 . .
C94 C93 H93A 119.7 . .
C95 C94 C93 120.1(13) . .
C95 C94 C96 126.0(12) . .
C93 C94 C96 113.9(13) . .
O18 C95 C94 125.5(10) . .
O18 C95 C90 116.2(11) . .
C94 C95 C90 118.2(11) . .
N9 C96 C94 129.8(12) . .
N9 C96 H96A 115.1 . .
C94 C96 H96A 115.1 . .
C98 C97 N9 112.3(11) . .
C98 C97 H97A 109.2 . .
N9 C97 H97A 109.2 . .
C98 C97 H97B 109.2 . .
N9 C97 H97B 109.2 . .
H97A C97 H97B 107.9 . .
C97 C98 C99' 97.0(16) . .
C97 C98 C99 131.3(16) . .
C99' C98 C99 40.8(13) . .
C97 C98 H98A 104.4 . .
C99' C98 H98A 97.7 . .
C99 C98 H98A 104.4 . .
C97 C98 H98B 104.4 . .
C99' C98 H98B 142.9 . .
C99 C98 H98B 104.4 . .
H98A C98 H98B 105.6 . .
C101 C100 H10D 109.5 . .
C101 C100 H10E 109.5 . .
H10D C100 H10E 109.5 . .
C101 C100 H10F 109.5 . .
H10D C100 H10F 109.5 . .
H10E C100 H10F 109.5 . .
O20 C101 O19 126.6(7) . .
O20 C101 C100 117.7(7) . .
O19 C101 C100 115.8(7) . .
C103 C102 H10G 109.5 . .
C103 C102 H10H 109.5 . .
H10G C102 H10H 109.5 . .
C103 C102 H10I 109.5 . .
H10G C102 H10I 109.5 . .
H10H C102 H10I 109.5 . .
O21 C103 O22 120.0(9) . .
O21 C103 C102 123.5(9) . .
O22 C103 C102 116.4(9) . .
O21 C103 Cd1 64.0(5) . .
O22 C103 Cd1 56.2(4) . .
C102 C103 Cd1 172.5(8) . .
C105 C104 H10J 109.5 . .
C105 C104 H10K 109.5 . .
H10J C104 H10K 109.5 . .
C105 C104 H10L 109.5 . .
H10J C104 H10L 109.5 . .
H10K C104 H10L 109.5 . .
O23 C105 O24 119.3(8) . .
O23 C105 C104 121.9(9) . .
O24 C105 C104 118.8(8) . .
C107 C106 H10M 109.5 . .
C107 C106 H10N 109.5 . .
H10M C106 H10N 109.5 . .
C107 C106 H10O 109.5 . .
H10M C106 H10O 109.5 . .
H10N C106 H10O 109.5 . .
O26 C107 O25 124.4(8) . .
O26 C107 C106 118.7(9) . .
O25 C107 C106 116.9(9) . .
C109 C108 H10P 109.5 . .
C109 C108 H10Q 109.5 . .
H10P C108 H10Q 109.5 . .
C109 C108 H10R 109.5 . .
H10P C108 H10R 109.5 . .
H10Q C108 H10R 109.5 . .
O28 C109 O27 125.8(7) . .
O28 C109 C108 117.9(8) . .
O27 C109 C108 116.3(7) . .
C111 C110 H11C 109.5 . .
C111 C110 H11D 109.5 . .
H11C C110 H11D 109.5 . .
C111 C110 H11E 109.5 . .
H11C C110 H11E 109.5 . .
H11D C110 H11E 109.5 . .
O29 C111 O30 120.6(9) . .
O29 C111 C110 118.2(10) . .
O30 C111 C110 121.2(10) . .
O29 C111 Cd7 54.4(4) . .
O30 C111 Cd7 66.2(5) . .
C110 C111 Cd7 172.5(9) . .
C113 C112 H11F 109.5 . .
C113 C112 H11G 109.5 . .
H11F C112 H11G 109.5 . .
C113 C112 H11H 109.5 . .
H11F C112 H11H 109.5 . .
H11G C112 H11H 109.5 . .
O31 C113 O32 117.9(7) . .
O31 C113 C112 122.2(9) . .
O32 C113 C112 119.9(8) . .
C115 C114 H11I 109.5 . .
C115 C114 H11J 109.5 . .
H11I C114 H11J 109.5 . .
C115 C114 H11K 109.5 . .
H11I C114 H11K 109.5 . .
H11J C114 H11K 109.5 . .
O34 C115 O33 124.6(10) . .
O34 C115 C114 118.2(12) . .
O33 C115 C114 117.1(11) . .
C117 C116 H11L 109.5 . .
C117 C116 H11M 109.5 . .
H11L C116 H11M 109.5 . .
C117 C116 H11N 109.5 . .
H11L C116 H11N 109.5 . .
H11M C116 H11N 109.5 . .
O36 C117 O35 124.5(8) . .
O36 C117 C116 117.7(8) . .
O35 C117 C116 117.8(8) . .
C119 C118 H11O 109.5 . .
C119 C118 H11P 109.5 . .
H11O C118 H11P 109.5 . .
C119 C118 H11Q 109.5 . .
H11O C118 H11Q 109.5 . .
H11P C118 H11Q 109.5 . .
O37 C119 O38 126.4(12) . .
O37 C119 C118 121.7(13) . .
O38 C119 C118 110.2(13) . .
O37 C119 Cd5 67.1(7) . .
O38 C119 Cd5 59.6(5) . .
C118 C119 Cd5 167.2(13) . .
C121 C120 H12C 109.5 . .
C121 C120 H12D 109.5 . .
H12C C120 H12D 109.5 . .
C121 C120 H12E 109.5 . .
H12C C120 H12E 109.5 . .
H12D C120 H12E 109.5 . .
O40 C121 O39 119.8(9) . .
O40 C121 C120 119.6(10) . .
O39 C121 C120 120.6(10) . .
O40 C121 Cd4 55.8(4) . .
O39 C121 Cd4 64.3(5) . .
C120 C121 Cd4 172.8(9) . .
C123 C122 H12F 109.5 . .
C123 C122 H12G 109.5 . .
H12F C122 H12G 109.5 . .
C123 C122 H12H 109.5 . .
H12F C122 H12H 109.5 . .
H12G C122 H12H 109.5 . .
O42 C123 O41 124.5(10) . .
O42 C123 C122 119.6(10) . .
O41 C123 C122 115.9(9) . .
C125 C124 H12I 109.5 . .
C125 C124 H12J 109.5 . .
H12I C124 H12J 109.5 . .
C125 C124 H12K 109.5 . .
H12I C124 H12K 109.5 . .
H12J C124 H12K 109.5 . .
O43 C125 O44 119.0(8) . .
O43 C125 C124 121.4(8) . .
O44 C125 C124 119.6(8) . .
C127 O45 H45D 109.9 . .
C129 O46 H46A 109.5 . .
C131 O47 H47D 131.8 . .
C133 O48 H48B 109.5 . .
C135 O49 H49C 109.5 . .
C137 O50 H50A 97.7 . .
C138 O51 H51 109.5 . .
C139 O52 H52B 109.5 . .
C142 O53 H53C 109.5 . .
C143 O54 H54C 109.5 . .
C141 O55 H55C 109.6 . .
C127 C126 H12Q 109.5 . .
C127 C126 H12R 109.5 . .
H12Q C126 H12R 109.5 . .
C127 C126 H12S 109.5 . .
H12Q C126 H12S 109.5 . .
H12R C126 H12S 109.5 . .
C126 C127 O45 111(3) . .
C126 C127 H12T 109.3 . .
O45 C127 H12T 109.3 . .
C126 C127 H12U 109.3 . .
O45 C127 H12U 109.3 . .
H12T C127 H12U 108.0 . .
C129 C128 H12N 109.5 . .
C129 C128 H12O 109.5 . .
H12N C128 H12O 109.5 . .
C129 C128 H12P 109.5 . .
H12N C128 H12P 109.5 . .
H12O C128 H12P 109.5 . .
C128 C129 O46 106.3(9) . .
C128 C129 H12L 110.5 . .
O46 C129 H12L 110.5 . .
C128 C129 H12M 110.5 . .
O46 C129 H12M 110.5 . .
H12L C129 H12M 108.7 . .
C131 C130 H13R 109.5 . .
C131 C130 H13S 109.5 . .
H13R C130 H13S 109.5 . .
C131 C130 H13T 109.5 . .
H13R C130 H13T 109.5 . .
H13S C130 H13T 109.5 . .
O47 C131 C130 107.8(11) . .
O47 C131 H13U 110.2 . .
C130 C131 H13U 110.2 . .
O47 C131 H13V 110.2 . .
C130 C131 H13V 110.2 . .
H13U C131 H13V 108.5 . .
C133 C132 H13M 109.5 . .
C133 C132 H13N 109.5 . .
H13M C132 H13N 109.5 . .
C133 C132 H13O 109.5 . .
H13M C132 H13O 109.5 . .
H13N C132 H13O 109.5 . .
O48 C133 C132 108(2) . .
O48 C133 H13P 110.1 . .
C132 C133 H13P 110.1 . .
O48 C133 H13Q 110.1 . .
C132 C133 H13Q 110.1 . .
H13P C133 H13Q 108.4 . .
C135 C134 H13C 109.5 . .
C135 C134 H13D 109.5 . .
H13C C134 H13D 109.5 . .
C135 C134 H13E 109.5 . .
H13C C134 H13E 109.5 . .
H13D C134 H13E 109.5 . .
O49 C135 C134 112.0(17) . .
O49 C135 H13F 109.2 . .
C134 C135 H13F 109.2 . .
O49 C135 H13G 109.2 . .
C134 C135 H13G 109.2 . .
H13F C135 H13G 107.9 . .
C137 C136 H13H 109.5 . .
C137 C136 H13I 109.5 . .
H13H C136 H13I 109.5 . .
C137 C136 H13J 109.5 . .
H13H C136 H13J 109.5 . .
H13I C136 H13J 109.5 . .
O50 C137 C136 132(4) . .
O50 C137 C137 139(4) . 2_655
C136 C137 C137 88(3) . 2_655
O50 C137 H50A 33.0 . .
C136 C137 H50A 163.5 . .
C137 C137 H50A 106.3 2_655 .
O50 C137 H13K 124.8 . .
C136 C137 H13K 89.4 . .
C137 C137 H13K 51.5 2_655 .
H50A C137 H13K 105.7 . .
O50 C137 H13L 108.4 . .
C136 C137 H13L 86.6 . .
C137 C137 H13L 57.8 2_655 .
H50A C137 H13L 94.4 . .
H13K C137 H13L 109.3 . .
O51 C138 H47D 132.7 . .
O51 C138 H13W 109.5 . .
H47D C138 H13W 117.4 . .
O51 C138 H13X 109.5 . .
H47D C138 H13X 49.3 . .
H13W C138 H13X 109.5 . .
O51 C138 H138 109.5 . .
H47D C138 H138 60.9 . .
H13W C138 H138 109.5 . .
H13X C138 H138 109.5 . .
O52 C139 H13Y 109.5 . .
O52 C139 H13Z 109.5 . .
H13Y C139 H13Z 109.5 . .
O52 C139 H139 109.5 . .
H13Y C139 H139 109.5 . .
H13Z C139 H139 109.5 . .
C141 C140 H14C 109.5 . .
C141 C140 H14D 109.5 . .
H14C C140 H14D 109.5 . .
C141 C140 H14E 109.5 . .
H14C C140 H14E 109.5 . .
H14D C140 H14E 109.5 . .
O55 C141 C140 118(3) . .
O55 C141 H14F 107.7 . .
C140 C141 H14F 107.7 . .
O55 C141 H14G 107.7 . .
C140 C141 H14G 107.7 . .
H14F C141 H14G 107.1 . .
O53 C142 H14H 109.5 . .
O53 C142 H14I 109.5 . .
H14H C142 H14I 109.5 . .
O53 C142 H142 109.5 . .
H14H C142 H142 109.5 . .
H14I C142 H142 109.5 . .
O54 C143 H14J 109.5 . .
O54 C143 H14K 109.5 . .
H14J C143 H14K 109.5 . .
O54 C143 H143 109.5 . .
H14J C143 H143 109.5 . .
H14K C143 H143 109.5 . .

loop_
_geom_bond_atom_site_label_1
_geom_bond_atom_site_label_2
_geom_bond_distance
_geom_bond_site_symmetry_2
Lu1 O27 2.212(6) .
Lu1 O10 2.240(6) .
Lu1 O11 2.248(6) .
Lu1 O26 2.282(7) .
Lu1 O24 2.349(6) .
Lu1 N6 2.486(8) .
Lu1 O9 2.550(6) .
Lu1 Cl2 2.876(5) .
Lu1 Cd9 3.6207(13) .
Lu2 O19 2.205(6) .
Lu2 O2 2.239(7) .
Lu2 O14 2.258(6) .
Lu2 O42 2.295(7) .
Lu2 O44 2.347(6) .
Lu2 N1 2.504(9) .
Lu2 O13 2.534(7) .
Lu2 Cl1 2.638(6) .
Lu2 Cd3 3.6306(15) .
Lu3 O35 2.221(7) .
Lu3 O15 2.231(7) .
Lu3 O3 2.247(7) .
Lu3 O34 2.306(7) .
Lu3 O37 2.355(10) .
Lu3 O32 2.362(7) .
Lu3 N8 2.487(8) .
Lu3 O4 2.569(7) .
Lu3 Cd6 3.6267(11) .
Cd1 O6 2.250(6) .
Cd1 O22 2.267(7) .
Cd1 O25 2.294(6) .
Cd1 O5 2.419(7) .
Cd1 O21 2.439(8) .
Cd1 Cl5 2.451(3) .
Cd1 C103 2.714(11) .
Cd2 N7 2.278(8) .
Cd2 O14 2.303(6) .
Cd2 O20 2.307(6) .
Cd2 O23 2.383(7) .
Cd2 O21 2.478(8) .
Cd2 Cl1 2.606(4) .
Cd3 O18 2.250(7) .
Cd3 O41 2.268(7) .
Cd3 N9 2.275(10) .
Cd3 O44 2.296(6) .
Cd3 O2 2.320(6) .
Cd3 O1 2.506(7) .
Cd4 O18 2.246(8) .
Cd4 O40 2.269(8) .
Cd4 O41 2.307(7) .
Cd4 Cl4 2.443(3) .
Cd4 O17 2.446(8) .
Cd4 O39 2.455(8) .
Cd4 C121 2.724(12) .
Cd5 N2 2.284(8) .
Cd5 O36 2.318(6) .
Cd5 O3 2.324(6) .
Cd5 O38 2.361(10) .
Cd5 O43 2.368(7) .
Cd5 O39 2.466(8) .
Cd5 O37 2.523(8) .
Cd5 C119 2.737(13) .
Cd6 O7 2.231(6) .
Cd6 N4 2.258(10) .
Cd6 O32 2.279(7) .
Cd6 O33 2.283(7) .
Cd6 O15 2.314(7) .
Cd6 O16 2.497(7) .
Cd7 O29 2.240(8) .
Cd7 O7 2.246(7) .
Cd7 O33 2.273(7) .
Cd7 O8 2.379(10) .
Cd7 Cl3 2.470(3) .
Cd7 O30 2.500(8) .
Cd7 C111 2.725(12) .
Cd8 N5 2.290(8) .
Cd8 O10 2.300(6) .
Cd8 O28 2.329(7) .
Cd8 O31 2.333(6) .
Cd8 O30 2.459(8) .
Cd8 Cl2 2.546(4) .
Cd9 O6 2.246(6) .
Cd9 N3 2.255(9) .
Cd9 O25 2.265(6) .
Cd9 O24 2.283(7) .
Cd9 O11 2.330(6) .
Cd9 O12 2.493(7) .
N1 C8 1.280(14) .
N1 C9 1.492(13) .
N2 C15 1.281(13) .
N2 C14 1.476(13) .
N3 C30 1.297(12) .
N3 C31 1.467(13) .
N4 C37 1.309(13) .
N4 C36 1.469(14) .
N5 C52 1.270(10) .
N5 C53 1.473(10) .
N6 C59 1.273(10) .
N6 C58 1.481(9) .
N7 C74 1.311(9) .
N7 C75 1.457(9) .
N8 C81 1.262(10) .
N8 C80 1.498(10) .
N9 C96 1.274(13) .
N9 C97 1.481(14) .
O1 C2 1.372(13) .
O1 C1 1.435(12) .
O2 C7 1.331(12) .
O3 C21 1.325(9) .
O4 C20 1.386(13) .
O4 C22 1.445(11) .
O5 C24 1.391(11) .
O5 C23 1.420(11) .
O6 C29 1.285(9) .
O7 C43 1.299(12) .
O8 C42 1.389(15) .
O8 C44 1.443(15) .
O9 C46 1.392(10) .
O9 C45 1.445(10) .
O10 C51 1.335(9) .
O11 C65 1.349(10) .
O12 C64 1.370(11) .
O12 C66 1.430(10) .
O13 C68 1.393(9) .
O13 C67 1.440(11) .
O14 C73 1.320(9) .
O15 C87 1.332(10) .
O16 C86 1.362(10) .
O16 C88 1.439(10) .
O17 C90 1.359(14) .
O17 C89 1.426(12) .
O18 C95 1.303(11) .
O19 C101 1.264(9) .
O20 C101 1.243(9) .
O21 C103 1.237(11) .
O22 C103 1.269(11) .
O23 C105 1.250(10) .
O24 C105 1.268(10) .
O25 C107 1.274(10) .
O26 C107 1.233(10) .
O27 C109 1.258(9) .
O28 C109 1.253(9) .
O29 C111 1.253(12) .
O30 C111 1.273(12) .
O31 C113 1.253(10) .
O32 C113 1.264(10) .
O33 C115 1.265(13) .
O34 C115 1.240(12) .
O35 C117 1.257(9) .
O36 C117 1.252(9) .
O37 C119 0.954(15) .
O38 C119 1.325(13) .
O39 C121 1.267(12) .
O40 C121 1.255(12) .
O41 C123 1.261(11) .
O42 C123 1.237(11) .
O43 C125 1.259(9) .
O44 C125 1.272(10) .
C1 H1A 0.9600 .
C1 H1B 0.9600 .
C1 H1C 0.9600 .
C2 C3 1.365(17) .
C2 C7 1.422(15) .
C3 C4 1.389(19) .
C3 H3A 0.9300 .
C4 C5 1.333(19) .
C4 H4A 0.9300 .
C5 C6 1.460(17) .
C5 H5A 0.9300 .
C6 C7 1.381(15) .
C6 C8 1.451(15) .
C8 H8A 0.9300 .
C9 C10 1.497(14) 2_655
C9 H9A 0.9700 .
C9 H9B 0.9700 .
C10 C11 1.497(14) .
C10 C9 1.497(14) 2_655
C10 H10A 0.9700 .
C10 H10B 0.9700 .
C11 C12 1.532(15) .
C11 H11A 0.9700 .
C11 H11B 0.9700 .
C12 C13 1.514(14) .
C12 H12A 0.9700 .
C12 H12B 0.9700 .
C13 C14 1.515(14) .
C13 H13A 0.9700 .
C13 H13B 0.9700 .
C14 H14A 0.9700 .
C14 H14B 0.9700 .
C15 C16 1.461(14) .
C15 H15A 0.9300 .
C16 C21 1.389(10) .
C16 C17 1.410(14) .
C17 C18 1.391(16) .
C17 H17A 0.9300 .
C18 C19 1.359(17) .
C18 H18A 0.9300 .
C19 C20 1.382(15) .
C19 H19A 0.9300 .
C20 C21 1.420(11) .
C22 H22A 0.9600 .
C22 H22B 0.9600 .
C22 H22C 0.9600 .
C23 H23A 0.9600 .
C23 H23B 0.9600 .
C23 H23C 0.9600 .
C24 C25 1.349(14) .
C24 C29 1.455(14) .
C25 C26 1.368(17) .
C25 H25A 0.9300 .
C26 C27 1.369(17) .
C26 H26A 0.9300 .
C27 C28 1.438(15) .
C27 H27A 0.9300 .
C28 C29 1.410(14) .
C28 C30 1.425(16) .
C30 H30A 0.9300 .
C31 C32 1.51(2) .
C31 H31A 0.9700 .
C31 H31B 0.9700 .
C32 C33 1.59(3) .
C32 C33' 1.66(3) .
C32 H32A 0.9700 .
C32 H32B 0.9700 .
C33 C34 1.12(3) 2_655
C33 H33A 0.9599 .
C33 H33B 0.9600 .
C34 C33 1.12(3) 2_655
C34 C35 1.58(2) .
C34 H34A 0.9598 .
C34 H34B 0.9599 .
C99 C99 1.04(5) 2_655
C99 C98 1.66(3) .
C99 H99A 0.9700 .
C99 H99C 0.9700 .
C99' C99' 1.03(5) 2_655
C99' C98 1.58(3) .
C99' H99D 0.9700 .
C99' H99E 0.9700 .
C33' C34' 1.01(3) 2_655
C33' H33B 1.2136 .
C33' H33D 0.9700 .
C33' H33F 0.9700 .
C34' C33' 1.01(3) 2_655
C34' C35 1.69(3) .
C34' H34B 1.1856 .
C34' H34D 0.9700 .
C34' H34F 0.9700 .
C35 C36 1.46(2) .
C35 H35A 0.9700 .
C35 H35B 0.9700 .
C36 H36A 0.9700 .
C36 H36B 0.9700 .
C37 C38 1.438(17) .
C37 H37A 0.9300 .
C38 C43 1.393(17) .
C38 C39 1.431(19) .
C39 C40 1.40(2) .
C39 H39A 0.9300 .
C40 C41 1.37(2) .
C40 H40A 0.9300 .
C41 C42 1.353(19) .
C41 H41A 0.9300 .
C42 C43 1.438(15) .
C44 H44A 0.9600 .
C44 H44B 0.9600 .
C44 H44C 0.9600 .
C45 H45A 0.9600 .
C45 H45B 0.9600 .
C45 H45C 0.9600 .
C46 C47 1.363(14) .
C46 C51 1.408(13) .
C47 C48 1.407(15) .
C47 H47A 0.9300 .
C48 C49 1.353(14) .
C48 H48A 0.9300 .
C49 C50 1.420(13) .
C49 H49A 0.9300 .
C50 C51 1.414(14) .
C50 C52 1.437(14) .
C52 H52A 0.9300 .
C53 C54 1.522(14) .
C53 H53A 0.9700 .
C53 H53B 0.9700 .
C54 C55 1.514(13) .
C54 H54A 0.9700 .
C54 H54B 0.9700 .
C55 C56 1.524(14) .
C55 H55A 0.9700 .
C55 H55B 0.9700 .
C56 C57 1.526(13) .
C56 H56A 0.9700 .
C56 H56B 0.9700 .
C57 C58 1.525(14) 2_655
C57 H57B 0.9700 .
C57 H57C 0.9700 .
C58 C57 1.525(14) 2_655
C58 H58A 0.9700 .
C58 H58B 0.9700 .
C59 C60 1.468(15) .
C59 H59A 0.9300 .
C60 C65 1.391(14) .
C60 C61 1.408(16) .
C61 C62 1.394(17) .
C61 H61A 0.9300 .
C62 C63 1.387(17) .
C62 H62A 0.9300 .
C63 C64 1.379(15) .
C63 H63A 0.9300 .
C64 C65 1.426(14) .
C66 H66A 0.9600 .
C66 H66B 0.9600 .
C66 H66C 0.9600 .
C67 H67A 0.9600 .
C67 H67B 0.9600 .
C67 H67C 0.9600 .
C68 C69 1.365(13) .
C68 C73 1.404(13) .
C69 C70 1.385(15) .
C69 H69A 0.9300 .
C70 C71 1.383(15) .
C70 H70A 0.9300 .
C71 C72 1.405(13) .
C71 H71A 0.9300 .
C72 C73 1.422(13) .
C72 C74 1.423(13) .
C74 H74A 0.9300 .
C75 C76 1.503(13) .
C75 H75A 0.9700 .
C75 H75B 0.9700 .
C76 C77 1.507(13) .
C76 H76A 0.9700 .
C76 H76B 0.9700 .
C77 C78 1.524(14) .
C77 H77A 0.9700 .
C77 H77B 0.9700 .
C78 C79 1.548(13) 2_655
C78 H78A 0.9700 .
C78 H78B 0.9700 .
C79 C80 1.513(14) .
C79 C78 1.548(13) 2_655
C79 H79A 0.9700 .
C79 H79B 0.9700 .
C80 H80A 0.9700 .
C80 H80B 0.9700 .
C81 C82 1.464(13) .
C81 H81A 0.9300 .
C82 C83 1.408(15) .
C82 C87 1.427(14) .
C83 C84 1.378(16) .
C83 H83A 0.9300 .
C84 C85 1.379(15) .
C84 H84A 0.9300 .
C85 C86 1.386(14) .
C85 H85A 0.9300 .
C86 C87 1.420(14) .
C88 H88A 0.9600 .
C88 H88B 0.9600 .
C88 H88C 0.9600 .
C89 H89A 0.9600 .
C89 H89B 0.9600 .
C89 H89C 0.9600 .
C90 C91 1.379(18) .
C90 C95 1.463(16) .
C91 C92 1.37(2) .
C91 H91A 0.9300 .
C92 C93 1.37(2) .
C92 H92A 0.9300 .
C93 C94 1.399(18) .
C93 H93A 0.9300 .
C94 C95 1.366(18) .
C94 C96 1.439(18) .
C96 H96A 0.9300 .
C97 C98 1.47(2) .
C97 H97A 0.9700 .
C97 H97B 0.9700 .
C98 H98A 0.9700 .
C98 H98B 0.9700 .
C100 C101 1.546(13) .
C100 H10D 0.9600 .
C100 H10E 0.9600 .
C100 H10F 0.9600 .
C102 C103 1.503(15) .
C102 H10G 0.9600 .
C102 H10H 0.9600 .
C102 H10I 0.9600 .
C104 C105 1.500(14) .
C104 H10J 0.9600 .
C104 H10K 0.9600 .
C104 H10L 0.9600 .
C106 C107 1.494(16) .
C106 H10M 0.9600 .
C106 H10N 0.9600 .
C106 H10O 0.9600 .
C108 C109 1.514(13) .
C108 H10P 0.9600 .
C108 H10Q 0.9600 .
C108 H10R 0.9600 .
C110 C111 1.508(16) .
C110 H11C 0.9600 .
C110 H11D 0.9600 .
C110 H11E 0.9600 .
C112 C113 1.478(14) .
C112 H11F 0.9600 .
C112 H11G 0.9600 .
C112 H11H 0.9600 .
C114 C115 1.517(18) .
C114 H11I 0.9600 .
C114 H11J 0.9600 .
C114 H11K 0.9600 .
C116 C117 1.501(14) .
C116 H11L 0.9600 .
C116 H11M 0.9600 .
C116 H11N 0.9600 .
C118 C119 1.66(2) .
C118 H11O 0.9600 .
C118 H11P 0.9600 .
C118 H11Q 0.9600 .
C120 C121 1.487(16) .
C120 H12C 0.9600 .
C120 H12D 0.9600 .
C120 H12E 0.9600 .
C122 C123 1.534(17) .
C122 H12F 0.9600 .
C122 H12G 0.9600 .
C122 H12H 0.9600 .
C124 C125 1.509(14) .
C124 H12I 0.9600 .
C124 H12J 0.9600 .
C124 H12K 0.9600 .
O45 C127 1.36(4) .
O45 H45D 0.8144 .
O46 C129 1.533(9) .
O46 H46A 0.8200 .
O47 C131 1.550(11) .
O47 H47D 1.0543 .
O48 C133 1.536(10) .
O48 H48B 0.8200 .
O49 C135 1.43(3) .
O49 H49C 0.8200 .
O50 C137 1.18(4) .
O50 H50A 0.8491 .
O51 C138 1.548(10) .
O51 H51 0.8200 .
O52 C139 1.548(10) .
O52 H52B 0.8200 .
O53 C142 1.544(10) .
O53 H53C 0.8200 .
O54 C143 1.551(10) .
O54 H54C 0.8200 .
O55 C141 1.36(5) .
O55 H55C 0.8042 .
O57 O61 1.29(9) .
C126 C127 1.35(4) .
C126 H12Q 0.9600 .
C126 H12R 0.9600 .
C126 H12S 0.9600 .
C127 H12T 0.9700 .
C127 H12U 0.9700 .
C128 C129 1.526(9) .
C128 H12N 0.9600 .
C128 H12O 0.9600 .
C128 H12P 0.9600 .
C129 H12L 0.9700 .
C129 H12M 0.9700 .
C130 C131 1.547(18) .
C130 H13R 0.9600 .
C130 H13S 0.9600 .
C130 H13T 0.9600 .
C131 H13U 0.9700 .
C131 H13V 0.9700 .
C132 C133 1.545(10) .
C132 H13M 0.9600 .
C132 H13N 0.9600 .
C132 H13O 0.9600 .
C133 H13P 0.9700 .
C133 H13Q 0.9700 .
C134 C135 1.558(10) .
C134 H13C 0.9600 .
C134 H13D 0.9600 .
C134 H13E 0.9600 .
C135 H13F 0.9700 .
C135 H13G 0.9700 .
C136 C137 1.548(10) .
C136 H13H 0.9600 .
C136 H13I 0.9600 .
C136 H13J 0.9600 .
C137 C137 1.65(7) 2_655
C137 H50A 1.5469 .
C137 H13K 0.9597 .
C137 H13L 0.9604 .
C138 H47D 1.4421 .
C138 H13W 0.9600 .
C138 H13X 0.9600 .
C138 H138 0.9600 .
C139 H13Y 0.9600 .
C139 H13Z 0.9600 .
C139 H139 0.9600 .
C140 C141 1.548(10) .
C140 H14C 0.9600 .
C140 H14D 0.9600 .
C140 H14E 0.9600 .
C141 H14F 0.9700 .
C141 H14G 0.9700 .
C142 H14H 0.9600 .
C142 H14I 0.9600 .
C142 H142 0.9600 .
C143 H14J 0.9600 .
C143 H14K 0.9600 .
C143 H143 0.9600 .
